data_4117573
loop_
_publ_author_name
'Tatsuhiko Honda'
'Takahiko Kojima'
'Shunichi Fukuzumi'

_publ_section_title
;
 Proton-Coupled Electron-Transfer Reduction of Dioxygen Catalyzed by a
 Saddle-Distorted Cobalt Phthalocyanine
;
_journal_name_full 'Journal of the American Chemical Society'
_journal_page_first 4196
_journal_page_last 4206
_journal_paper_doi 10.1021/ja209978q
_journal_volume 134
_journal_year 2012
_chemical_formula_moiety 'C115 H89 Cl2 Co N8 '
_chemical_formula_sum 'C115 H89 Cl2 Co N8'
_chemical_formula_weight 1712.86
_space_group_IT_number 19
_symmetry_cell_setting orthorhombic
_symmetry_Int_Tables_number 19
_symmetry_space_group_name_Hall 'P 2ac 2ab'
_symmetry_space_group_name_H-M 'P 21 21 21'
_cell_angle_alpha 90.0000
_cell_angle_beta 90.0000
_cell_angle_gamma 90.0000
_cell_formula_units_Z 4
_cell_length_a 14.7980(11)
_cell_length_b 21.3174(16)
_cell_length_c 27.914(3)
_cell_measurement_reflns_used 8984
_cell_measurement_temperature 123.1
_cell_measurement_theta_max 27.5
_cell_measurement_theta_min 3.0
_cell_volume 8805.6(13)
_computing_cell_refinement CrystalClear
_computing_data_collection CrystalClear
_computing_data_reduction CrystalStructure
_computing_publication_material 'CrystalStructure 3.8'
_computing_structure_refinement SHELXL
_computing_structure_solution SIR2004
_diffrn_ambient_temperature 123.1
_diffrn_detector_area_resol_mean 7.31
_diffrn_measured_fraction_theta_full 0.998
_diffrn_measured_fraction_theta_max 0.998
_diffrn_measurement_device_type 'Rigaku Mercury'
_diffrn_measurement_method \w
_diffrn_radiation_type 'Mo K\a'
_diffrn_radiation_wavelength 0.71070
_diffrn_reflns_av_R_equivalents 0.062
_diffrn_reflns_limit_h_max 18
_diffrn_reflns_limit_h_min -19
_diffrn_reflns_limit_k_max 27
_diffrn_reflns_limit_k_min -27
_diffrn_reflns_limit_l_max 35
_diffrn_reflns_limit_l_min -36
_diffrn_reflns_number 87608
_diffrn_reflns_theta_full 27.48
_diffrn_reflns_theta_max 27.48
_exptl_absorpt_coefficient_mu 0.313
_exptl_absorpt_correction_type none
_exptl_crystal_colour green
_exptl_crystal_density_diffrn 1.292
_exptl_crystal_description block
_exptl_crystal_F_000 3584.00
_exptl_crystal_size_max 0.20
_exptl_crystal_size_mid 0.20
_exptl_crystal_size_min 0.20
_refine_diff_density_max 0.29
_refine_diff_density_min -0.45
_refine_ls_abs_structure_details 'Flack, H. D. (1983), Acta Cryst. A39, 876-881.  9240 Friedel Pairs'
_refine_ls_abs_structure_Flack 0.010(8)
_refine_ls_extinction_method none
_refine_ls_goodness_of_fit_ref 1.108
_refine_ls_hydrogen_treatment refall
_refine_ls_number_parameters 1136
_refine_ls_number_reflns 20181
_refine_ls_R_factor_gt 0.0446
_refine_ls_shift/su_max 0.0020
_refine_ls_structure_factor_coef Fsqd
_refine_ls_weighting_details 'w = 1/[\s^2^(Fo^2^)+(0.0377P)^2^+2.6192P] where P=(Fo^2^+2Fc^2^)/3'
_refine_ls_weighting_scheme calc
_refine_ls_wR_factor_ref 0.0949
_reflns_number_gt 18956
_reflns_number_total 20181
_reflns_threshold_expression F^2^>2.0\s(F^2^)
_cod_data_source_file ja209978q_si_003.cif
_cod_data_source_block '__110427'
_cod_original_cell_volume 8805.7(12)
_cod_original_formula_sum 'C115 H89 Cl2 Co N8 '
_cod_database_code 4117573

loop_
_symmetry_equiv_pos_site_id
_symmetry_equiv_pos_as_xyz
1 +X,+Y,+Z
2 1/2+X,1/2-Y,-Z
3 -X,1/2+Y,1/2-Z
4 1/2-X,-Y,1/2+Z

loop_
_atom_site_label
_atom_site_type_symbol
_atom_site_fract_x
_atom_site_fract_y
_atom_site_fract_z
_atom_site_U_iso_or_equiv
_atom_site_adp_type
_atom_site_occupancy
_atom_site_symmetry_multiplicity
_atom_site_calc_flag
_atom_site_refinement_flags
Co(1) Co 0.241892(18) 0.275933(12) 0.756070(10) 0.01499(5) Uani 1.00 1 d .
Cl(1) Cl 0.11221(4) 0.30692(2) 0.79187(2) 0.02121(11) Uani 1.00 1 d .
Cl(2) Cl 0.37061(4) 0.24394(2) 0.71946(2) 0.02141(11) Uani 1.00 1 d .
N(1) N 0.16756(12) 0.31456(8) 0.64840(6) 0.0173(3) Uani 1.00 1 d .
N(2) N 0.16797(11) 0.23582(8) 0.70916(6) 0.0158(3) Uani 1.00 1 d .
N(3) N 0.14462(11) 0.13574(8) 0.74611(6) 0.0171(3) Uani 1.00 1 d .
N(4) N 0.24361(12) 0.20002(7) 0.79264(6) 0.0161(3) Uani 1.00 1 d .
N(5) N 0.32816(12) 0.23388(8) 0.86068(6) 0.0169(3) Uani 1.00 1 d .
N(6) N 0.30744(12) 0.31863(8) 0.80559(6) 0.0165(3) Uani 1.00 1 d .
N(7) N 0.33273(12) 0.41811(8) 0.76913(6) 0.0175(3) Uani 1.00 1 d .
N(8) N 0.24986(12) 0.34933(7) 0.71705(6) 0.0160(3) Uani 1.00 1 d .
C(1) C 0.13302(14) 0.26490(9) 0.66954(7) 0.0176(4) Uani 1.00 1 d .
C(2) C 0.05500(14) 0.22955(10) 0.65181(8) 0.0179(4) Uani 1.00 1 d .
C(3) C -0.00310(14) 0.23858(10) 0.61275(8) 0.0198(4) Uani 1.00 1 d .
C(4) C -0.06755(16) 0.19132(10) 0.60551(8) 0.0231(4) Uani 1.00 1 d .
C(5) C -0.07640(15) 0.14053(10) 0.63611(8) 0.0219(4) Uani 1.00 1 d .
C(6) C -0.02197(15) 0.13307(10) 0.67686(8) 0.0194(4) Uani 1.00 1 d .
C(7) C 0.04640(15) 0.17738(9) 0.68237(8) 0.0179(4) Uani 1.00 1 d .
C(8) C 0.12107(14) 0.18157(9) 0.71667(7) 0.0168(4) Uani 1.00 1 d .
C(9) C 0.20850(14) 0.14365(9) 0.77867(8) 0.0157(4) Uani 1.00 1 d .
C(10) C 0.24855(15) 0.09355(9) 0.80797(7) 0.0167(4) Uani 1.00 1 d .
C(11) C 0.23628(15) 0.02833(9) 0.80913(8) 0.0186(4) Uani 1.00 1 d .
C(12) C 0.28641(15) -0.00347(10) 0.84446(8) 0.0220(4) Uani 1.00 1 d .
C(13) C 0.34802(16) 0.02603(10) 0.87388(8) 0.0212(4) Uani 1.00 1 d .
C(14) C 0.36347(15) 0.09092(10) 0.87222(8) 0.0179(4) Uani 1.00 1 d .
C(15) C 0.30885(14) 0.12350(9) 0.83970(8) 0.0165(4) Uani 1.00 1 d .
C(16) C 0.29817(14) 0.19016(9) 0.83109(8) 0.0163(4) Uani 1.00 1 d .
C(17) C 0.32458(14) 0.29385(9) 0.84948(8) 0.0171(4) Uani 1.00 1 d .
C(18) C 0.35142(15) 0.34310(10) 0.88278(8) 0.0185(4) Uani 1.00 1 d .
C(19) C 0.37451(16) 0.33940(10) 0.93104(8) 0.0201(4) Uani 1.00 1 d .
C(20) C 0.41145(17) 0.39421(11) 0.95056(9) 0.0260(5) Uani 1.00 1 d .
C(21) C 0.41742(17) 0.44907(10) 0.92457(8) 0.0246(5) Uani 1.00 1 d .
C(22) C 0.38659(15) 0.45477(10) 0.87698(8) 0.0196(4) Uani 1.00 1 d .
C(23) C 0.35623(14) 0.39880(9) 0.85592(8) 0.0170(4) Uani 1.00 1 d .
C(24) C 0.32829(14) 0.38100(9) 0.80693(8) 0.0165(4) Uani 1.00 1 d .
C(25) C 0.30433(14) 0.39951(9) 0.72643(8) 0.0168(4) Uani 1.00 1 d .
C(26) C 0.32193(15) 0.43349(9) 0.68216(8) 0.0174(4) Uani 1.00 1 d .
C(27) C 0.37517(15) 0.48640(10) 0.67341(8) 0.0204(4) Uani 1.00 1 d .
C(28) C 0.36978(17) 0.51070(10) 0.62679(8) 0.0250(5) Uani 1.00 1 d .
C(29) C 0.32247(16) 0.48033(10) 0.59079(8) 0.0237(4) Uani 1.00 1 d .
C(30) C 0.27610(15) 0.42381(10) 0.59817(8) 0.0196(4) Uani 1.00 1 d .
C(31) C 0.27395(14) 0.40283(9) 0.64574(8) 0.0172(4) Uani 1.00 1 d .
C(32) C 0.22743(14) 0.35067(9) 0.66928(8) 0.0169(4) Uani 1.00 1 d .
C(33) C -0.00741(15) 0.29535(11) 0.58206(9) 0.0237(4) Uani 1.00 1 d .
C(34) C -0.00732(16) 0.35522(11) 0.60178(10) 0.0284(5) Uani 1.00 1 d .
C(35) C -0.02189(18) 0.40741(13) 0.57362(11) 0.0392(6) Uani 1.00 1 d .
C(36) C -0.03649(19) 0.40047(14) 0.52490(11) 0.0429(7) Uani 1.00 1 d .
C(37) C -0.03541(19) 0.34194(15) 0.50452(10) 0.0417(7) Uani 1.00 1 d .
C(38) C -0.02111(17) 0.28919(13) 0.53256(9) 0.0327(5) Uani 1.00 1 d .
C(39) C -0.04520(14) 0.08374(10) 0.71213(8) 0.0194(4) Uani 1.00 1 d .
C(40) C -0.04844(15) 0.09707(10) 0.76113(9) 0.0234(4) Uani 1.00 1 d .
C(41) C -0.07760(17) 0.05231(12) 0.79346(9) 0.0297(5) Uani 1.00 1 d .
C(42) C -0.10270(17) -0.00650(12) 0.77757(10) 0.0321(5) Uani 1.00 1 d .
C(43) C -0.09941(16) -0.02071(11) 0.72914(9) 0.0277(5) Uani 1.00 1 d .
C(44) C -0.07127(16) 0.02432(10) 0.69667(9) 0.0233(4) Uani 1.00 1 d .
C(45) C 0.18266(15) -0.00978(10) 0.77517(8) 0.0209(4) Uani 1.00 1 d .
C(46) C 0.18945(15) -0.00132(10) 0.72567(8) 0.0220(4) Uani 1.00 1 d .
C(47) C 0.14706(17) -0.04229(11) 0.69436(9) 0.0284(5) Uani 1.00 1 d .
C(48) C 0.09680(17) -0.09193(11) 0.71199(9) 0.0290(5) Uani 1.00 1 d .
C(49) C 0.08871(17) -0.10071(10) 0.76087(10) 0.0290(5) Uani 1.00 1 d .
C(50) C 0.13127(16) -0.05982(10) 0.79217(9) 0.0247(4) Uani 1.00 1 d .
C(51) C 0.43902(15) 0.11860(10) 0.89987(8) 0.0182(4) Uani 1.00 1 d .
C(52) C 0.49514(15) 0.16427(10) 0.87950(8) 0.0200(4) Uani 1.00 1 d .
C(53) C 0.57045(16) 0.18584(11) 0.90364(9) 0.0244(4) Uani 1.00 1 d .
C(54) C 0.59177(16) 0.16230(11) 0.94836(9) 0.0259(5) Uani 1.00 1 d .
C(55) C 0.53768(16) 0.11687(11) 0.96911(9) 0.0249(4) Uani 1.00 1 d .
C(56) C 0.46145(16) 0.09551(10) 0.94519(8) 0.0218(4) Uani 1.00 1 d .
C(57) C 0.35538(16) 0.28483(10) 0.96264(8) 0.0223(4) Uani 1.00 1 d .
C(58) C 0.26987(17) 0.25760(11) 0.96307(8) 0.0284(5) Uani 1.00 1 d .
C(59) C 0.2502(2) 0.20963(11) 0.99458(9) 0.0338(5) Uani 1.00 1 d .
C(60) C 0.3160(2) 0.18781(12) 1.02561(9) 0.0368(6) Uani 1.00 1 d .
C(61) C 0.40080(19) 0.21449(11) 1.02575(9) 0.0321(5) Uani 1.00 1 d .
C(62) C 0.42023(17) 0.26323(10) 0.99459(8) 0.0263(5) Uani 1.00 1 d .
C(63) C 0.38102(16) 0.51909(10) 0.85656(8) 0.0197(4) Uani 1.00 1 d .
C(64) C 0.44572(17) 0.56380(10) 0.86820(8) 0.0242(4) Uani 1.00 1 d .
C(65) C 0.43339(18) 0.62661(11) 0.85570(9) 0.0294(5) Uani 1.00 1 d .
C(66) C 0.35642(18) 0.64452(11) 0.83130(9) 0.0302(5) Uani 1.00 1 d .
C(67) C 0.29342(18) 0.60008(11) 0.81806(9) 0.0293(5) Uani 1.00 1 d .
C(68) C 0.30533(16) 0.53760(10) 0.83072(8) 0.0233(4) Uani 1.00 1 d .
C(69) C 0.44047(15) 0.51298(10) 0.70811(8) 0.0210(4) Uani 1.00 1 d .
C(70) C 0.50285(15) 0.47382(11) 0.73048(8) 0.0247(5) Uani 1.00 1 d .
C(71) C 0.56987(16) 0.49853(12) 0.75978(9) 0.0306(5) Uani 1.00 1 d .
C(72) C 0.57488(17) 0.56321(12) 0.76649(9) 0.0302(5) Uani 1.00 1 d .
C(73) C 0.51328(17) 0.60197(11) 0.74441(9) 0.0292(5) Uani 1.00 1 d .
C(74) C 0.44582(16) 0.57725(11) 0.71527(8) 0.0241(4) Uani 1.00 1 d .
C(75) C 0.24412(16) 0.38823(10) 0.55572(8) 0.0204(4) Uani 1.00 1 d .
C(76) C 0.20377(16) 0.41941(11) 0.51729(8) 0.0254(4) Uani 1.00 1 d .
C(77) C 0.18537(18) 0.38789(12) 0.47488(9) 0.0309(5) Uani 1.00 1 d .
C(78) C 0.20655(17) 0.32533(12) 0.46997(9) 0.0306(5) Uani 1.00 1 d .
C(79) C 0.24562(18) 0.29371(11) 0.50810(8) 0.0294(5) Uani 1.00 1 d .
C(80) C 0.26401(16) 0.32462(10) 0.55075(8) 0.0230(4) Uani 1.00 1 d .
C(81) C 0.2691(2) 0.12848(18) 0.61456(12) 0.0640(9) Uani 1.00 1 d .
C(82) C 0.2704(2) 0.07952(14) 0.57567(10) 0.0413(6) Uani 1.00 1 d .
C(83) C 0.2349(2) 0.09122(14) 0.53093(10) 0.0410(6) Uani 1.00 1 d .
C(84) C 0.2346(2) 0.04575(15) 0.49536(11) 0.0476(7) Uani 1.00 1 d .
C(85) C 0.2698(2) -0.01169(15) 0.50379(13) 0.0531(8) Uani 1.00 1 d .
C(86) C 0.3082(2) -0.02455(16) 0.54833(15) 0.0577(9) Uani 1.00 1 d .
C(87) C 0.3074(2) 0.02076(15) 0.58392(12) 0.0483(7) Uani 1.00 1 d .
C(88) C 0.4846(2) 0.3283(2) 0.60557(13) 0.0595(9) Uani 1.00 1 d .
C(89) C 0.58287(18) 0.32549(13) 0.61940(11) 0.0358(6) Uani 1.00 1 d .
C(90) C 0.60978(19) 0.32369(12) 0.66669(10) 0.0351(6) Uani 1.00 1 d .
C(91) C 0.70016(19) 0.32162(12) 0.67918(10) 0.0346(6) Uani 1.00 1 d .
C(92) C 0.76550(18) 0.31972(11) 0.64380(10) 0.0323(5) Uani 1.00 1 d .
C(93) C 0.73995(19) 0.32187(12) 0.59643(10) 0.0351(5) Uani 1.00 1 d .
C(94) C 0.64953(19) 0.32510(14) 0.58429(10) 0.0390(6) Uani 1.00 1 d .
C(95) C 0.7778(2) 0.21182(16) 0.78120(12) 0.0565(8) Uani 1.00 1 d .
C(96) C 0.71147(18) 0.25776(12) 0.80166(10) 0.0340(5) Uani 1.00 1 d .
C(97) C 0.73880(19) 0.30227(12) 0.83475(10) 0.0370(6) Uani 1.00 1 d .
C(98) C 0.6786(2) 0.34592(13) 0.85230(12) 0.0467(7) Uani 1.00 1 d .
C(99) C 0.5908(2) 0.34621(14) 0.83712(12) 0.0462(7) Uani 1.00 1 d .
C(100) C 0.56212(18) 0.30227(14) 0.80415(10) 0.0387(6) Uani 1.00 1 d .
C(101) C 0.62200(19) 0.25851(13) 0.78685(9) 0.0358(6) Uani 1.00 1 d .
C(102) C 0.0264(2) 0.57369(14) 0.98229(11) 0.0480(7) Uani 1.00 1 d .
C(103) C 0.04130(18) 0.51599(12) 0.95190(9) 0.0300(5) Uani 1.00 1 d .
C(104) C 0.12742(19) 0.49530(13) 0.94215(9) 0.0355(6) Uani 1.00 1 d .
C(105) C 0.1418(2) 0.44056(14) 0.91632(10) 0.0390(6) Uani 1.00 1 d .
C(106) C 0.0694(2) 0.40578(13) 0.90016(9) 0.0375(6) Uani 1.00 1 d .
C(107) C -0.0171(2) 0.42680(12) 0.90962(9) 0.0327(5) Uani 1.00 1 d .
C(108) C -0.03114(18) 0.48117(12) 0.93495(9) 0.0295(5) Uani 1.00 1 d .
C(109) C -0.1831(2) 0.14157(18) 0.90730(14) 0.0603(9) Uani 1.00 1 d .
C(110) C -0.08172(19) 0.13682(14) 0.90536(10) 0.0376(6) Uani 1.00 1 d .
C(111) C -0.0277(2) 0.18439(14) 0.88525(11) 0.0439(7) Uani 1.00 1 d .
C(112) C 0.0654(2) 0.18040(14) 0.88559(10) 0.0411(6) Uani 1.00 1 d .
C(113) C 0.1061(2) 0.12864(14) 0.90590(11) 0.0433(7) Uani 1.00 1 d .
C(114) C 0.0546(2) 0.08117(14) 0.92475(10) 0.0396(6) Uani 1.00 1 d .
C(115) C -0.0379(2) 0.08533(13) 0.92450(10) 0.0364(6) Uani 1.00 1 d .
H(12) H 0.2774 -0.0473 0.8482 0.026 Uiso 1.00 1 c R
H(13) H 0.3813 0.0015 0.8961 0.025 Uiso 1.00 1 c R
H(20) H 0.4330 0.3936 0.9826 0.031 Uiso 1.00 1 c R
H(21) H 0.4436 0.4848 0.9395 0.030 Uiso 1.00 1 c R
H(28) H 0.3994 0.5491 0.6197 0.030 Uiso 1.00 1 c R
H(29) H 0.3214 0.4986 0.5598 0.028 Uiso 1.00 1 c R
H(34) H 0.0029 0.3603 0.6352 0.034 Uiso 1.00 1 c R
H(35) H -0.0219 0.4480 0.5876 0.047 Uiso 1.00 1 c R
H(36) H -0.0473 0.4364 0.5056 0.051 Uiso 1.00 1 c R
H(37) H -0.0445 0.3375 0.4710 0.050 Uiso 1.00 1 c R
H(38) H -0.0206 0.2488 0.5182 0.039 Uiso 1.00 1 c R
H(40) H -0.0304 0.1373 0.7723 0.028 Uiso 1.00 1 c R
H(41) H -0.0804 0.0620 0.8266 0.036 Uiso 1.00 1 c R
H(42) H -0.1223 -0.0373 0.7999 0.039 Uiso 1.00 1 c R
H(43) H -0.1164 -0.0613 0.7183 0.033 Uiso 1.00 1 c R
H(44) H -0.0697 0.0146 0.6635 0.028 Uiso 1.00 1 c R
H(46) H 0.2235 0.0329 0.7134 0.026 Uiso 1.00 1 c R
H(47) H 0.1525 -0.0363 0.6608 0.034 Uiso 1.00 1 c R
H(48) H 0.0678 -0.1200 0.6905 0.035 Uiso 1.00 1 c R
H(49) H 0.0541 -0.1347 0.7730 0.035 Uiso 1.00 1 c R
H(50) H 0.1253 -0.0660 0.8257 0.030 Uiso 1.00 1 c R
H(52) H 0.4812 0.1806 0.8487 0.024 Uiso 1.00 1 c R
H(53) H 0.6078 0.2170 0.8894 0.029 Uiso 1.00 1 c R
H(54) H 0.6436 0.1773 0.9649 0.031 Uiso 1.00 1 c R
H(55) H 0.5527 0.1003 0.9997 0.030 Uiso 1.00 1 c R
H(56) H 0.4240 0.0648 0.9598 0.026 Uiso 1.00 1 c R
H(58) H 0.2248 0.2721 0.9416 0.034 Uiso 1.00 1 c R
H(59) H 0.1916 0.1916 0.9950 0.041 Uiso 1.00 1 c R
H(60) H 0.3026 0.1543 1.0469 0.044 Uiso 1.00 1 c R
H(61) H 0.4458 0.1995 1.0472 0.039 Uiso 1.00 1 c R
H(62) H 0.4784 0.2820 0.9951 0.032 Uiso 1.00 1 c R
H(64) H 0.4989 0.5515 0.8848 0.029 Uiso 1.00 1 c R
H(65) H 0.4778 0.6569 0.8640 0.035 Uiso 1.00 1 c R
H(66) H 0.3469 0.6874 0.8236 0.036 Uiso 1.00 1 c R
H(67) H 0.2417 0.6123 0.8002 0.035 Uiso 1.00 1 c R
H(68) H 0.2614 0.5073 0.8216 0.028 Uiso 1.00 1 c R
H(70) H 0.4995 0.4298 0.7257 0.030 Uiso 1.00 1 c R
H(71) H 0.6120 0.4715 0.7751 0.037 Uiso 1.00 1 c R
H(72) H 0.6208 0.5805 0.7863 0.036 Uiso 1.00 1 c R
H(73) H 0.5169 0.6460 0.7491 0.035 Uiso 1.00 1 c R
H(74) H 0.4034 0.6044 0.7003 0.029 Uiso 1.00 1 c R
H(76) H 0.1888 0.4626 0.5202 0.030 Uiso 1.00 1 c R
H(77) H 0.1579 0.4097 0.4490 0.037 Uiso 1.00 1 c R
H(78) H 0.1945 0.3041 0.4407 0.037 Uiso 1.00 1 c R
H(79) H 0.2600 0.2505 0.5050 0.035 Uiso 1.00 1 c R
H(80) H 0.2903 0.3023 0.5767 0.028 Uiso 1.00 1 c R
H(1) H 0.1498 0.3239 0.6192 0.021 Uiso 1.00 1 c R
H(4) H -0.1066 0.1942 0.5786 0.028 Uiso 1.00 1 c R
H(5) H -0.1209 0.1097 0.6293 0.026 Uiso 1.00 1 c R
H(83) H 0.2101 0.1314 0.5243 0.049 Uiso 1.00 1 c R
H(84) H 0.2094 0.0551 0.4649 0.057 Uiso 1.00 1 c R
H(85) H 0.2685 -0.0430 0.4796 0.064 Uiso 1.00 1 c R
H(86) H 0.3348 -0.0643 0.5543 0.069 Uiso 1.00 1 c R
H(87) H 0.3327 0.0114 0.6144 0.058 Uiso 1.00 1 c R
H(90) H 0.5653 0.3239 0.6912 0.042 Uiso 1.00 1 c R
H(91) H 0.7173 0.3215 0.7120 0.041 Uiso 1.00 1 c R
H(92) H 0.8276 0.3169 0.6521 0.039 Uiso 1.00 1 c R
H(93) H 0.7846 0.3211 0.5720 0.042 Uiso 1.00 1 c R
H(94) H 0.6327 0.3271 0.5515 0.047 Uiso 1.00 1 c R
H(97) H 0.7997 0.3027 0.8455 0.044 Uiso 1.00 1 c R
H(98) H 0.6983 0.3760 0.8751 0.056 Uiso 1.00 1 c R
H(99) H 0.5497 0.3765 0.8492 0.055 Uiso 1.00 1 c R
H(100) H 0.5012 0.3023 0.7934 0.046 Uiso 1.00 1 c R
H(101) H 0.6017 0.2282 0.7643 0.043 Uiso 1.00 1 c R
H(104) H 0.1778 0.5188 0.9533 0.043 Uiso 1.00 1 c R
H(105) H 0.2018 0.4270 0.9098 0.047 Uiso 1.00 1 c R
H(106) H 0.0788 0.3680 0.8828 0.045 Uiso 1.00 1 c R
H(107) H -0.0675 0.4034 0.8985 0.039 Uiso 1.00 1 c R
H(108) H -0.0911 0.4951 0.9409 0.035 Uiso 1.00 1 c R
H(111) H -0.0559 0.2199 0.8712 0.053 Uiso 1.00 1 c R
H(112) H 0.1010 0.2129 0.8720 0.049 Uiso 1.00 1 c R
H(113) H 0.1701 0.1258 0.9068 0.052 Uiso 1.00 1 c R
H(114) H 0.0831 0.0452 0.9380 0.048 Uiso 1.00 1 c R
H(115) H -0.0725 0.0521 0.9378 0.044 Uiso 1.00 1 c R
H(81A) H 0.2973 0.1114 0.6435 0.077 Uiso 1.00 1 c R
H(81B) H 0.2065 0.1403 0.6216 0.077 Uiso 1.00 1 c R
H(81C) H 0.3028 0.1655 0.6039 0.077 Uiso 1.00 1 c R
H(88A) H 0.4793 0.3292 0.5706 0.071 Uiso 1.00 1 c R
H(88B) H 0.4572 0.3662 0.6191 0.071 Uiso 1.00 1 c R
H(88C) H 0.4533 0.2912 0.6181 0.071 Uiso 1.00 1 c R
H(95A) H 0.8372 0.2185 0.7959 0.068 Uiso 1.00 1 c R
H(95B) H 0.7822 0.2180 0.7465 0.068 Uiso 1.00 1 c R
H(95C) H 0.7572 0.1690 0.7879 0.068 Uiso 1.00 1 c R
H(10A) H -0.0386 0.5814 0.9857 0.058 Uiso 1.00 1 c R
H(10B) H 0.0550 0.6099 0.9669 0.058 Uiso 1.00 1 c R
H(10C) H 0.0532 0.5672 1.0140 0.058 Uiso 1.00 1 c R
H(10D) H -0.2025 0.1808 0.8921 0.072 Uiso 1.00 1 c R
H(10E) H -0.2030 0.1412 0.9408 0.072 Uiso 1.00 1 c R
H(10F) H -0.2099 0.1059 0.8903 0.072 Uiso 1.00 1 c R

loop_
_atom_site_aniso_label
_atom_site_aniso_U_11
_atom_site_aniso_U_22
_atom_site_aniso_U_33
_atom_site_aniso_U_12
_atom_site_aniso_U_13
_atom_site_aniso_U_23
Co(1) 0.01730(13) 0.01275(11) 0.01491(14) -0.00011(10) -0.00160(11) 0.00040(10)
Cl(1) 0.0208(2) 0.0194(2) 0.0235(2) 0.0030(2) 0.0024(2) 0.0007(2)
Cl(2) 0.0200(2) 0.0214(2) 0.0228(2) 0.00286(19) 0.0015(2) 0.0002(2)
N(1) 0.0186(8) 0.0189(8) 0.0144(9) 0.0001(6) -0.0031(7) 0.0025(7)
N(2) 0.0168(8) 0.0135(7) 0.0170(8) -0.0008(6) -0.0023(7) 0.0006(6)
N(3) 0.0180(8) 0.0159(7) 0.0174(8) 0.0003(6) -0.0015(7) 0.0002(7)
N(4) 0.0175(8) 0.0154(7) 0.0154(8) 0.0005(6) -0.0028(7) -0.0004(6)
N(5) 0.0180(8) 0.0161(8) 0.0166(9) 0.0013(6) -0.0012(7) 0.0001(6)
N(6) 0.0175(8) 0.0156(7) 0.0165(9) 0.0010(6) -0.0030(7) -0.0000(6)
N(7) 0.0195(8) 0.0146(7) 0.0183(9) 0.0005(6) 0.0008(7) -0.0000(6)
N(8) 0.0188(8) 0.0139(7) 0.0153(8) 0.0000(7) -0.0003(7) 0.0010(6)
C(1) 0.0191(10) 0.0176(9) 0.0162(10) 0.0011(8) -0.0010(8) -0.0005(7)
C(2) 0.0189(10) 0.0173(9) 0.0175(10) -0.0010(8) -0.0031(8) 0.0001(8)
C(3) 0.0184(10) 0.0206(10) 0.0205(11) 0.0001(8) -0.0021(8) 0.0013(8)
C(4) 0.0241(11) 0.0243(11) 0.0209(11) -0.0014(9) -0.0075(9) -0.0013(9)
C(5) 0.0204(10) 0.0226(10) 0.0229(11) -0.0060(8) -0.0020(9) -0.0024(9)
C(6) 0.0217(10) 0.0167(9) 0.0199(11) -0.0006(8) -0.0016(9) -0.0015(8)
C(7) 0.0214(10) 0.0155(9) 0.0168(10) 0.0009(8) -0.0016(8) -0.0015(8)
C(8) 0.0169(9) 0.0172(9) 0.0162(10) 0.0008(7) -0.0020(8) -0.0019(7)
C(9) 0.0165(9) 0.0132(8) 0.0173(10) -0.0001(7) 0.0016(8) -0.0003(7)
C(10) 0.0180(10) 0.0168(8) 0.0153(9) 0.0002(8) 0.0008(8) 0.0018(7)
C(11) 0.0194(10) 0.0179(9) 0.0186(10) -0.0012(8) 0.0015(8) 0.0011(7)
C(12) 0.0263(11) 0.0139(9) 0.0258(12) -0.0003(8) -0.0025(9) 0.0023(8)
C(13) 0.0266(11) 0.0188(9) 0.0180(11) 0.0033(8) -0.0017(9) 0.0024(8)
C(14) 0.0209(10) 0.0194(9) 0.0134(10) 0.0008(8) -0.0003(8) 0.0010(8)
C(15) 0.0188(10) 0.0147(9) 0.0159(10) 0.0026(7) 0.0020(8) 0.0021(7)
C(16) 0.0169(9) 0.0168(9) 0.0153(10) 0.0004(7) 0.0008(8) 0.0001(8)
C(17) 0.0181(10) 0.0176(9) 0.0156(10) 0.0000(7) -0.0001(8) 0.0007(7)
C(18) 0.0198(10) 0.0172(9) 0.0186(11) 0.0024(8) 0.0001(8) -0.0024(8)
C(19) 0.0243(11) 0.0186(9) 0.0174(10) 0.0022(8) -0.0007(9) -0.0012(8)
C(20) 0.0357(13) 0.0239(10) 0.0185(12) -0.0004(9) -0.0069(10) -0.0023(8)
C(21) 0.0324(12) 0.0203(10) 0.0212(12) -0.0025(9) -0.0056(10) -0.0063(8)
C(22) 0.0212(10) 0.0181(9) 0.0195(11) 0.0012(8) 0.0006(9) -0.0030(8)
C(23) 0.0166(10) 0.0180(9) 0.0165(10) 0.0017(7) -0.0010(8) -0.0012(7)
C(24) 0.0160(9) 0.0163(9) 0.0173(10) -0.0022(7) 0.0002(8) -0.0017(8)
C(25) 0.0170(9) 0.0140(8) 0.0193(11) 0.0010(7) 0.0014(8) -0.0006(7)
C(26) 0.0193(10) 0.0133(9) 0.0196(11) -0.0000(7) -0.0007(8) 0.0008(7)
C(27) 0.0210(10) 0.0187(9) 0.0216(11) -0.0024(8) 0.0020(9) 0.0005(8)
C(28) 0.0329(13) 0.0194(10) 0.0226(11) -0.0079(9) 0.0004(10) 0.0032(8)
C(29) 0.0294(12) 0.0251(10) 0.0168(11) -0.0053(9) -0.0010(9) 0.0062(8)
C(30) 0.0200(10) 0.0186(9) 0.0202(11) 0.0007(8) -0.0010(8) 0.0005(8)
C(31) 0.0178(10) 0.0156(8) 0.0181(10) -0.0004(7) 0.0007(8) 0.0009(7)
C(32) 0.0169(10) 0.0157(8) 0.0181(10) 0.0021(7) -0.0005(8) 0.0001(7)
C(33) 0.0155(10) 0.0291(11) 0.0264(12) 0.0003(8) -0.0051(9) 0.0069(9)
C(34) 0.0209(11) 0.0273(11) 0.0369(14) 0.0009(9) -0.0022(10) 0.0056(10)
C(35) 0.0285(13) 0.0282(13) 0.0608(19) 0.0017(10) -0.0002(13) 0.0169(12)
C(36) 0.0318(14) 0.0457(16) 0.0512(19) 0.0051(12) -0.0005(13) 0.0295(14)
C(37) 0.0358(15) 0.0593(18) 0.0299(15) 0.0023(13) -0.0066(12) 0.0217(13)
C(38) 0.0266(12) 0.0433(14) 0.0282(13) -0.0022(10) -0.0036(10) 0.0062(11)
C(39) 0.0148(9) 0.0172(9) 0.0263(12) -0.0005(7) -0.0032(9) -0.0005(8)
C(40) 0.0240(11) 0.0213(10) 0.0250(12) -0.0039(8) -0.0007(9) -0.0029(9)
C(41) 0.0309(12) 0.0369(13) 0.0213(12) -0.0042(10) 0.0021(10) 0.0021(10)
C(42) 0.0276(12) 0.0284(12) 0.0404(15) -0.0049(10) 0.0023(11) 0.0136(11)
C(43) 0.0242(11) 0.0189(10) 0.0401(15) -0.0019(9) -0.0020(10) 0.0030(9)
C(44) 0.0224(11) 0.0202(10) 0.0274(12) -0.0028(8) -0.0019(9) -0.0034(9)
C(45) 0.0217(10) 0.0162(9) 0.0247(11) 0.0026(8) -0.0017(9) 0.0000(8)
C(46) 0.0226(11) 0.0187(9) 0.0248(11) -0.0022(8) 0.0010(9) 0.0002(8)
C(47) 0.0274(12) 0.0323(12) 0.0253(12) 0.0013(10) -0.0034(10) -0.0055(10)
C(48) 0.0277(12) 0.0261(11) 0.0333(14) -0.0034(9) -0.0067(10) -0.0089(10)
C(49) 0.0300(12) 0.0199(10) 0.0370(14) -0.0063(9) -0.0061(11) 0.0012(10)
C(50) 0.0280(12) 0.0208(10) 0.0255(12) -0.0017(9) -0.0021(10) 0.0018(9)
C(51) 0.0205(10) 0.0167(9) 0.0175(10) 0.0025(8) -0.0010(8) -0.0022(8)
C(52) 0.0218(11) 0.0182(9) 0.0200(11) 0.0031(8) 0.0001(9) 0.0017(8)
C(53) 0.0238(11) 0.0220(10) 0.0274(12) 0.0010(9) 0.0013(9) -0.0002(9)
C(54) 0.0239(12) 0.0299(11) 0.0240(12) -0.0002(9) -0.0041(9) -0.0056(9)
C(55) 0.0275(12) 0.0267(11) 0.0205(11) 0.0037(9) -0.0048(9) 0.0015(9)
C(56) 0.0226(11) 0.0224(10) 0.0206(11) 0.0004(8) -0.0003(9) 0.0027(8)
C(57) 0.0335(12) 0.0190(10) 0.0144(10) 0.0017(9) 0.0018(9) -0.0034(8)
C(58) 0.0342(13) 0.0302(11) 0.0207(11) 0.0002(10) -0.0004(10) -0.0025(9)
C(59) 0.0382(14) 0.0321(12) 0.0311(13) -0.0057(11) 0.0062(12) -0.0005(9)
C(60) 0.0581(18) 0.0259(12) 0.0264(13) -0.0014(12) 0.0076(12) 0.0027(10)
C(61) 0.0477(16) 0.0247(11) 0.0239(13) 0.0061(11) -0.0038(11) 0.0034(9)
C(62) 0.0345(13) 0.0248(11) 0.0197(11) 0.0006(9) -0.0019(10) -0.0016(9)
C(63) 0.0254(11) 0.0177(9) 0.0160(10) 0.0003(8) 0.0025(9) -0.0030(8)
C(64) 0.0289(12) 0.0231(10) 0.0207(11) -0.0043(9) -0.0003(9) -0.0026(9)
C(65) 0.0383(14) 0.0204(11) 0.0294(13) -0.0084(10) 0.0077(11) -0.0033(9)
C(66) 0.0430(14) 0.0167(10) 0.0310(13) 0.0019(10) 0.0092(11) 0.0045(9)
C(67) 0.0328(13) 0.0243(11) 0.0309(14) 0.0066(9) 0.0051(11) 0.0057(10)
C(68) 0.0266(12) 0.0201(10) 0.0233(12) 0.0008(9) 0.0006(9) -0.0011(8)
C(69) 0.0220(10) 0.0237(10) 0.0173(11) -0.0071(8) 0.0029(9) -0.0001(8)
C(70) 0.0233(11) 0.0244(11) 0.0264(12) -0.0035(9) 0.0014(9) -0.0004(9)
C(71) 0.0220(11) 0.0401(13) 0.0298(13) -0.0042(10) -0.0017(10) 0.0022(11)
C(72) 0.0238(11) 0.0407(13) 0.0260(13) -0.0115(10) 0.0019(10) -0.0070(10)
C(73) 0.0313(12) 0.0281(11) 0.0282(13) -0.0122(9) 0.0051(11) -0.0040(10)
C(74) 0.0286(12) 0.0223(10) 0.0213(12) -0.0035(9) 0.0026(9) -0.0001(9)
C(75) 0.0209(10) 0.0233(9) 0.0171(10) -0.0033(9) -0.0015(9) 0.0011(7)
C(76) 0.0272(12) 0.0279(11) 0.0210(12) -0.0033(9) -0.0018(9) 0.0019(9)
C(77) 0.0353(14) 0.0366(13) 0.0206(12) -0.0029(11) -0.0077(10) 0.0032(10)
C(78) 0.0346(13) 0.0387(13) 0.0184(12) -0.0065(11) 0.0002(10) -0.0062(10)
C(79) 0.0344(13) 0.0267(11) 0.0270(12) -0.0015(10) 0.0012(11) -0.0045(9)
C(80) 0.0250(11) 0.0236(10) 0.0204(11) -0.0015(9) -0.0005(9) 0.0016(8)
C(81) 0.073(2) 0.072(2) 0.0467(19) 0.000(2) 0.0001(18) -0.0145(17)
C(82) 0.0376(15) 0.0486(16) 0.0378(15) -0.0072(13) 0.0046(13) 0.0017(12)
C(83) 0.0367(15) 0.0464(15) 0.0399(16) -0.0049(13) -0.0016(13) 0.0059(12)
C(84) 0.0450(17) 0.0553(17) 0.0426(17) -0.0148(15) 0.0021(14) 0.0015(14)
C(85) 0.050(2) 0.0491(17) 0.060(2) -0.0123(15) 0.0185(17) -0.0112(15)
C(86) 0.0468(19) 0.0434(17) 0.083(2) 0.0026(15) 0.0144(19) 0.0102(17)
C(87) 0.0391(16) 0.0546(18) 0.0512(19) -0.0027(14) 0.0014(14) 0.0154(15)
C(88) 0.0359(17) 0.090(2) 0.052(2) 0.0150(17) 0.0074(15) 0.0220(19)
C(89) 0.0305(13) 0.0346(13) 0.0422(16) 0.0060(11) 0.0061(12) 0.0063(11)
C(90) 0.0397(14) 0.0294(12) 0.0361(15) 0.0085(11) 0.0117(12) 0.0088(10)
C(91) 0.0452(15) 0.0264(12) 0.0320(14) -0.0033(11) 0.0023(12) 0.0017(10)
C(92) 0.0296(13) 0.0238(10) 0.0436(15) -0.0022(10) 0.0016(11) -0.0054(10)
C(93) 0.0317(13) 0.0382(13) 0.0353(14) -0.0025(11) 0.0095(12) -0.0093(11)
C(94) 0.0368(15) 0.0508(16) 0.0294(14) 0.0035(13) 0.0041(12) -0.0024(12)
C(95) 0.062(2) 0.0582(19) 0.0498(19) 0.0192(16) -0.0059(16) -0.0089(15)
C(96) 0.0376(14) 0.0332(13) 0.0312(14) 0.0037(11) 0.0013(11) 0.0026(10)
C(97) 0.0259(13) 0.0383(13) 0.0469(16) -0.0032(11) -0.0030(12) 0.0008(11)
C(98) 0.0444(17) 0.0333(14) 0.062(2) -0.0038(13) -0.0018(15) -0.0110(13)
C(99) 0.0379(16) 0.0425(16) 0.058(2) 0.0110(13) 0.0058(14) 0.0043(14)
C(100) 0.0244(13) 0.0546(17) 0.0372(16) -0.0008(12) 0.0003(11) 0.0131(13)
C(101) 0.0429(15) 0.0375(13) 0.0271(13) -0.0062(12) -0.0028(12) 0.0049(10)
C(102) 0.070(2) 0.0350(15) 0.0386(16) 0.0034(15) 0.0011(16) -0.0031(12)
C(103) 0.0359(13) 0.0311(12) 0.0230(12) -0.0008(10) 0.0020(10) 0.0034(10)
C(104) 0.0336(14) 0.0423(14) 0.0306(14) -0.0081(12) 0.0007(11) 0.0093(11)
C(105) 0.0345(14) 0.0514(16) 0.0312(14) 0.0133(13) 0.0137(12) 0.0126(12)
C(106) 0.0602(18) 0.0327(13) 0.0195(13) 0.0102(13) 0.0053(12) 0.0022(10)
C(107) 0.0441(15) 0.0317(13) 0.0221(12) -0.0053(11) -0.0060(11) 0.0061(10)
C(108) 0.0281(12) 0.0348(13) 0.0256(13) 0.0036(10) -0.0010(10) 0.0048(10)
C(109) 0.0369(17) 0.071(2) 0.073(2) 0.0055(16) 0.0002(17) -0.0176(19)
C(110) 0.0341(14) 0.0449(15) 0.0338(15) -0.0033(12) 0.0008(12) -0.0172(12)
C(111) 0.0547(19) 0.0391(15) 0.0378(16) 0.0064(14) -0.0001(14) -0.0038(12)
C(112) 0.0440(16) 0.0458(16) 0.0333(15) -0.0051(13) 0.0095(13) 0.0021(12)
C(113) 0.0372(15) 0.0508(17) 0.0417(17) -0.0017(13) 0.0079(13) -0.0045(13)
C(114) 0.0469(17) 0.0389(14) 0.0331(15) 0.0024(13) -0.0024(13) -0.0010(12)
C(115) 0.0453(16) 0.0365(14) 0.0274(14) -0.0076(12) 0.0047(12) -0.0052(11)

loop_
_atom_type_symbol
_atom_type_description
_atom_type_scat_dispersion_real
_atom_type_scat_dispersion_imag
_atom_type_scat_source
C C 0.003 0.002
;
International Tables for Crystallography
(1992, Vol. C, Tables 4.2.6.8 and 6.1.1.4)
;
H H 0.000 0.000
;
International Tables for Crystallography
(1992, Vol. C, Table 6.1.1.4)
;
Cl Cl 0.148 0.159
;
International Tables for Crystallography
(1992, Vol. C, Tables 4.2.6.8 and 6.1.1.4)
;
Co Co 0.349 0.972
;
International Tables for Crystallography
(1992, Vol. C, Tables 4.2.6.8 and 6.1.1.4)
;
N N 0.006 0.003
;
International Tables for Crystallography
(1992, Vol. C, Tables 4.2.6.8 and 6.1.1.4)
;

loop_
_geom_angle_atom_site_label_1
_geom_angle_atom_site_label_2
_geom_angle_atom_site_label_3
_geom_angle
_geom_angle_publ_flag
Cl(1) Co(1) Cl(2) 179.14(2) yes
Cl(1) Co(1) N(2) 87.00(5) yes
Cl(1) Co(1) N(4) 91.29(5) yes
Cl(1) Co(1) N(6) 88.40(5) yes
Cl(1) Co(1) N(8) 93.73(5) yes
Cl(2) Co(1) N(2) 92.15(5) yes
Cl(2) Co(1) N(4) 88.56(5) yes
Cl(2) Co(1) N(6) 92.45(5) yes
Cl(2) Co(1) N(8) 86.42(5) yes
N(2) Co(1) N(4) 89.70(7) yes
N(2) Co(1) N(6) 175.40(7) yes
N(2) Co(1) N(8) 90.64(7) yes
N(4) Co(1) N(6) 90.58(7) yes
N(4) Co(1) N(8) 174.98(7) yes
N(6) Co(1) N(8) 89.49(7) yes
C(1) N(1) C(32) 122.41(18) yes
Co(1) N(2) C(1) 124.60(13) yes
Co(1) N(2) C(8) 124.45(13) yes
C(1) N(2) C(8) 108.40(16) yes
C(8) N(3) C(9) 121.40(17) yes
Co(1) N(4) C(9) 125.92(14) yes
Co(1) N(4) C(16) 124.05(13) yes
C(9) N(4) C(16) 108.38(15) yes
C(16) N(5) C(17) 121.50(18) yes
Co(1) N(6) C(17) 124.05(13) yes
Co(1) N(6) C(24) 126.58(14) yes
C(17) N(6) C(24) 108.17(17) yes
C(24) N(7) C(25) 121.60(17) yes
Co(1) N(8) C(25) 124.69(14) yes
Co(1) N(8) C(32) 123.74(12) yes
C(25) N(8) C(32) 108.21(16) yes
N(1) C(1) N(2) 125.45(18) yes
N(1) C(1) C(2) 124.66(18) yes
N(2) C(1) C(2) 109.74(16) yes
C(1) C(2) C(3) 132.50(19) yes
C(1) C(2) C(7) 105.84(18) yes
C(3) C(2) C(7) 121.63(19) yes
C(2) C(3) C(4) 115.51(19) yes
C(2) C(3) C(33) 125.97(19) yes
C(4) C(3) C(33) 118.26(19) yes
C(3) C(4) C(5) 122.5(2) yes
C(4) C(5) C(6) 122.3(2) yes
C(5) C(6) C(7) 115.45(19) yes
C(5) C(6) C(39) 119.10(19) yes
C(7) C(6) C(39) 125.23(19) yes
C(2) C(7) C(6) 122.3(2) yes
C(2) C(7) C(8) 106.25(17) yes
C(6) C(7) C(8) 131.42(19) yes
N(2) C(8) N(3) 125.94(18) yes
N(2) C(8) C(7) 109.56(16) yes
N(3) C(8) C(7) 124.02(17) yes
N(3) C(9) N(4) 125.48(18) yes
N(3) C(9) C(10) 125.32(17) yes
N(4) C(9) C(10) 109.08(17) yes
C(9) C(10) C(11) 132.91(19) yes
C(9) C(10) C(15) 106.00(16) yes
C(11) C(10) C(15) 121.08(18) yes
C(10) C(11) C(12) 115.17(19) yes
C(10) C(11) C(45) 126.80(19) yes
C(12) C(11) C(45) 117.84(17) yes
C(11) C(12) C(13) 123.09(19) yes
C(12) C(13) C(14) 122.5(2) yes
C(13) C(14) C(15) 114.62(19) yes
C(13) C(14) C(51) 119.91(19) yes
C(15) C(14) C(51) 125.18(19) yes
C(10) C(15) C(14) 123.23(18) yes
C(10) C(15) C(16) 105.70(17) yes
C(14) C(15) C(16) 131.05(19) yes
N(4) C(16) N(5) 125.71(17) yes
N(4) C(16) C(15) 110.31(17) yes
N(5) C(16) C(15) 123.42(19) yes
N(5) C(17) N(6) 126.81(19) yes
N(5) C(17) C(18) 122.47(19) yes
N(6) C(17) C(18) 110.25(17) yes
C(17) C(18) C(19) 130.04(19) yes
C(17) C(18) C(23) 106.38(18) yes
C(19) C(18) C(23) 123.47(19) yes
C(18) C(19) C(20) 115.2(2) yes
C(18) C(19) C(57) 124.86(19) yes
C(20) C(19) C(57) 119.7(2) yes
C(19) C(20) C(21) 121.9(2) yes
C(20) C(21) C(22) 123.2(2) yes
C(21) C(22) C(23) 115.14(19) yes
C(21) C(22) C(63) 117.29(19) yes
C(23) C(22) C(63) 127.3(2) yes
C(18) C(23) C(22) 120.7(2) yes
C(18) C(23) C(24) 105.21(17) yes
C(22) C(23) C(24) 134.03(19) yes
N(6) C(24) N(7) 124.94(19) yes
N(6) C(24) C(23) 109.79(17) yes
N(7) C(24) C(23) 124.86(17) yes
N(7) C(25) N(8) 126.49(19) yes
N(7) C(25) C(26) 123.92(18) yes
N(8) C(25) C(26) 109.44(18) yes
C(25) C(26) C(27) 130.6(2) yes
C(25) C(26) C(31) 107.04(17) yes
C(27) C(26) C(31) 122.4(2) yes
C(26) C(27) C(28) 115.3(2) yes
C(26) C(27) C(69) 124.22(19) yes
C(28) C(27) C(69) 120.17(19) yes
C(27) C(28) C(29) 121.9(2) yes
C(28) C(29) C(30) 122.9(2) yes
C(29) C(30) C(31) 115.13(19) yes
C(29) C(30) C(75) 118.55(19) yes
C(31) C(30) C(75) 125.88(19) yes
C(26) C(31) C(30) 121.79(18) yes
C(26) C(31) C(32) 105.48(18) yes
C(30) C(31) C(32) 132.73(19) yes
N(1) C(32) N(8) 125.63(18) yes
N(1) C(32) C(31) 124.37(19) yes
N(8) C(32) C(31) 109.74(17) yes
C(3) C(33) C(34) 121.3(2) yes
C(3) C(33) C(38) 119.9(2) yes
C(34) C(33) C(38) 118.4(2) yes
C(33) C(34) C(35) 121.0(2) yes
C(34) C(35) C(36) 119.9(2) yes
C(35) C(36) C(37) 120.2(2) yes
C(36) C(37) C(38) 120.4(2) yes
C(33) C(38) C(37) 120.2(2) yes
C(6) C(39) C(40) 120.94(19) yes
C(6) C(39) C(44) 120.3(2) yes
C(40) C(39) C(44) 118.6(2) yes
C(39) C(40) C(41) 120.6(2) yes
C(40) C(41) C(42) 120.1(2) yes
C(41) C(42) C(43) 120.1(2) yes
C(42) C(43) C(44) 119.8(2) yes
C(39) C(44) C(43) 120.7(2) yes
C(11) C(45) C(46) 121.62(19) yes
C(11) C(45) C(50) 119.7(2) yes
C(46) C(45) C(50) 118.4(2) yes
C(45) C(46) C(47) 120.7(2) yes
C(46) C(47) C(48) 120.1(2) yes
C(47) C(48) C(49) 120.1(2) yes
C(48) C(49) C(50) 119.9(2) yes
C(45) C(50) C(49) 121.0(2) yes
C(14) C(51) C(52) 120.87(19) yes
C(14) C(51) C(56) 120.71(19) yes
C(52) C(51) C(56) 118.1(2) yes
C(51) C(52) C(53) 120.8(2) yes
C(52) C(53) C(54) 120.3(2) yes
C(53) C(54) C(55) 120.0(2) yes
C(54) C(55) C(56) 119.9(2) yes
C(51) C(56) C(55) 120.9(2) yes
C(19) C(57) C(58) 120.3(2) yes
C(19) C(57) C(62) 120.6(2) yes
C(58) C(57) C(62) 119.0(2) yes
C(57) C(58) C(59) 120.4(2) yes
C(58) C(59) C(60) 120.0(2) yes
C(59) C(60) C(61) 120.2(2) yes
C(60) C(61) C(62) 119.8(2) yes
C(57) C(62) C(61) 120.6(2) yes
C(22) C(63) C(64) 120.3(2) yes
C(22) C(63) C(68) 120.36(19) yes
C(64) C(63) C(68) 118.82(19) yes
C(63) C(64) C(65) 120.6(2) yes
C(64) C(65) C(66) 119.8(2) yes
C(65) C(66) C(67) 120.0(2) yes
C(66) C(67) C(68) 120.3(2) yes
C(63) C(68) C(67) 120.4(2) yes
C(27) C(69) C(70) 119.77(19) yes
C(27) C(69) C(74) 120.63(19) yes
C(70) C(69) C(74) 119.3(2) yes
C(69) C(70) C(71) 120.7(2) yes
C(70) C(71) C(72) 119.5(2) yes
C(71) C(72) C(73) 119.9(2) yes
C(72) C(73) C(74) 120.6(2) yes
C(69) C(74) C(73) 120.0(2) yes
C(30) C(75) C(76) 120.43(19) yes
C(30) C(75) C(80) 120.60(19) yes
C(76) C(75) C(80) 118.5(2) yes
C(75) C(76) C(77) 120.6(2) yes
C(76) C(77) C(78) 120.6(2) yes
C(77) C(78) C(79) 119.3(2) yes
C(78) C(79) C(80) 120.6(2) yes
C(75) C(80) C(79) 120.4(2) yes
C(81) C(82) C(83) 121.6(2) yes
C(81) C(82) C(87) 120.7(2) yes
C(83) C(82) C(87) 117.7(2) yes
C(82) C(83) C(84) 121.6(2) yes
C(83) C(84) C(85) 120.4(2) yes
C(84) C(85) C(86) 119.4(3) yes
C(85) C(86) C(87) 119.9(3) yes
C(82) C(87) C(86) 120.9(3) yes
C(88) C(89) C(90) 121.7(2) yes
C(88) C(89) C(94) 120.3(2) yes
C(90) C(89) C(94) 118.0(2) yes
C(89) C(90) C(91) 121.4(2) yes
C(90) C(91) C(92) 119.8(2) yes
C(91) C(92) C(93) 119.6(2) yes
C(92) C(93) C(94) 120.2(2) yes
C(89) C(94) C(93) 120.9(2) yes
C(95) C(96) C(97) 120.7(2) yes
C(95) C(96) C(101) 121.2(2) yes
C(97) C(96) C(101) 118.0(2) yes
C(96) C(97) C(98) 120.7(2) yes
C(97) C(98) C(99) 120.5(2) yes
C(98) C(99) C(100) 119.7(2) yes
C(99) C(100) C(101) 119.8(2) yes
C(96) C(101) C(100) 121.2(2) yes
C(102) C(103) C(104) 120.5(2) yes
C(102) C(103) C(108) 121.0(2) yes
C(104) C(103) C(108) 118.5(2) yes
C(103) C(104) C(105) 121.0(2) yes
C(104) C(105) C(106) 120.2(2) yes
C(105) C(106) C(107) 118.9(2) yes
C(106) C(107) C(108) 120.8(2) yes
C(103) C(108) C(107) 120.7(2) yes
C(109) C(110) C(111) 122.1(2) yes
C(109) C(110) C(115) 120.5(2) yes
C(111) C(110) C(115) 117.4(2) yes
C(110) C(111) C(112) 121.3(2) yes
C(111) C(112) C(113) 119.2(2) yes
C(112) C(113) C(114) 120.4(2) yes
C(113) C(114) C(115) 120.3(2) yes
C(110) C(115) C(114) 121.5(2) yes
C(1) N(1) H(1) 118.8 no
C(32) N(1) H(1) 118.8 no
C(3) C(4) H(4) 118.8 no
C(5) C(4) H(4) 118.8 no
C(4) C(5) H(5) 118.9 no
C(6) C(5) H(5) 118.8 no
C(11) C(12) H(12) 118.5 no
C(13) C(12) H(12) 118.5 no
C(12) C(13) H(13) 118.7 no
C(14) C(13) H(13) 118.7 no
C(19) C(20) H(20) 119.1 no
C(21) C(20) H(20) 119.1 no
C(20) C(21) H(21) 118.4 no
C(22) C(21) H(21) 118.4 no
C(27) C(28) H(28) 119.0 no
C(29) C(28) H(28) 119.0 no
C(28) C(29) H(29) 118.6 no
C(30) C(29) H(29) 118.6 no
C(33) C(34) H(34) 119.5 no
C(35) C(34) H(34) 119.5 no
C(34) C(35) H(35) 120.1 no
C(36) C(35) H(35) 120.1 no
C(35) C(36) H(36) 119.9 no
C(37) C(36) H(36) 119.9 no
C(36) C(37) H(37) 119.8 no
C(38) C(37) H(37) 119.8 no
C(33) C(38) H(38) 119.9 no
C(37) C(38) H(38) 119.9 no
C(39) C(40) H(40) 119.7 no
C(41) C(40) H(40) 119.7 no
C(40) C(41) H(41) 120.0 no
C(42) C(41) H(41) 120.0 no
C(41) C(42) H(42) 119.9 no
C(43) C(42) H(42) 119.9 no
C(42) C(43) H(43) 120.1 no
C(44) C(43) H(43) 120.1 no
C(39) C(44) H(44) 119.6 no
C(43) C(44) H(44) 119.6 no
C(45) C(46) H(46) 119.7 no
C(47) C(46) H(46) 119.7 no
C(46) C(47) H(47) 120.0 no
C(48) C(47) H(47) 120.0 no
C(47) C(48) H(48) 120.0 no
C(49) C(48) H(48) 120.0 no
C(48) C(49) H(49) 120.1 no
C(50) C(49) H(49) 120.1 no
C(45) C(50) H(50) 119.5 no
C(49) C(50) H(50) 119.5 no
C(51) C(52) H(52) 119.6 no
C(53) C(52) H(52) 119.6 no
C(52) C(53) H(53) 119.9 no
C(54) C(53) H(53) 119.9 no
C(53) C(54) H(54) 120.0 no
C(55) C(54) H(54) 120.0 no
C(54) C(55) H(55) 120.0 no
C(56) C(55) H(55) 120.1 no
C(51) C(56) H(56) 119.6 no
C(55) C(56) H(56) 119.6 no
C(57) C(58) H(58) 119.8 no
C(59) C(58) H(58) 119.8 no
C(58) C(59) H(59) 120.0 no
C(60) C(59) H(59) 120.0 no
C(59) C(60) H(60) 119.9 no
C(61) C(60) H(60) 119.9 no
C(60) C(61) H(61) 120.1 no
C(62) C(61) H(61) 120.1 no
C(57) C(62) H(62) 119.7 no
C(61) C(62) H(62) 119.7 no
C(63) C(64) H(64) 119.7 no
C(65) C(64) H(64) 119.7 no
C(64) C(65) H(65) 120.1 no
C(66) C(65) H(65) 120.1 no
C(65) C(66) H(66) 120.0 no
C(67) C(66) H(66) 120.0 no
C(66) C(67) H(67) 119.9 no
C(68) C(67) H(67) 119.9 no
C(63) C(68) H(68) 119.8 no
C(67) C(68) H(68) 119.8 no
C(69) C(70) H(70) 119.7 no
C(71) C(70) H(70) 119.7 no
C(70) C(71) H(71) 120.3 no
C(72) C(71) H(71) 120.3 no
C(71) C(72) H(72) 120.0 no
C(73) C(72) H(72) 120.1 no
C(72) C(73) H(73) 119.7 no
C(74) C(73) H(73) 119.7 no
C(69) C(74) H(74) 120.0 no
C(73) C(74) H(74) 120.0 no
C(75) C(76) H(76) 119.7 no
C(77) C(76) H(76) 119.7 no
C(76) C(77) H(77) 119.7 no
C(78) C(77) H(77) 119.7 no
C(77) C(78) H(78) 120.3 no
C(79) C(78) H(78) 120.4 no
C(78) C(79) H(79) 119.7 no
C(80) C(79) H(79) 119.7 no
C(75) C(80) H(80) 119.8 no
C(79) C(80) H(80) 119.8 no
C(82) C(81) H(81A) 109.5 no
C(82) C(81) H(81B) 109.5 no
C(82) C(81) H(81C) 109.5 no
H(81A) C(81) H(81B) 109.5 no
H(81A) C(81) H(81C) 109.5 no
H(81B) C(81) H(81C) 109.5 no
C(82) C(83) H(83) 119.2 no
C(84) C(83) H(83) 119.2 no
C(83) C(84) H(84) 119.8 no
C(85) C(84) H(84) 119.8 no
C(84) C(85) H(85) 120.3 no
C(86) C(85) H(85) 120.3 no
C(85) C(86) H(86) 120.0 no
C(87) C(86) H(86) 120.0 no
C(82) C(87) H(87) 119.5 no
C(86) C(87) H(87) 119.5 no
C(89) C(88) H(88A) 109.5 no
C(89) C(88) H(88B) 109.5 no
C(89) C(88) H(88C) 109.5 no
H(88A) C(88) H(88B) 109.5 no
H(88A) C(88) H(88C) 109.5 no
H(88B) C(88) H(88C) 109.5 no
C(89) C(90) H(90) 119.3 no
C(91) C(90) H(90) 119.3 no
C(90) C(91) H(91) 120.1 no
C(92) C(91) H(91) 120.1 no
C(91) C(92) H(92) 120.2 no
C(93) C(92) H(92) 120.2 no
C(92) C(93) H(93) 119.9 no
C(94) C(93) H(93) 119.9 no
C(89) C(94) H(94) 119.5 no
C(93) C(94) H(94) 119.5 no
C(96) C(95) H(95A) 109.5 no
C(96) C(95) H(95B) 109.5 no
C(96) C(95) H(95C) 109.5 no
H(95A) C(95) H(95B) 109.5 no
H(95A) C(95) H(95C) 109.5 no
H(95B) C(95) H(95C) 109.5 no
C(96) C(97) H(97) 119.6 no
C(98) C(97) H(97) 119.6 no
C(97) C(98) H(98) 119.8 no
C(99) C(98) H(98) 119.8 no
C(98) C(99) H(99) 120.1 no
C(100) C(99) H(99) 120.1 no
C(99) C(100) H(100) 120.1 no
C(101) C(100) H(100) 120.1 no
C(96) C(101) H(101) 119.4 no
C(100) C(101) H(101) 119.4 no
C(103) C(102) H(10A) 109.5 no
C(103) C(102) H(10B) 109.5 no
C(103) C(102) H(10C) 109.5 no
H(10A) C(102) H(10B) 109.5 no
H(10A) C(102) H(10C) 109.5 no
H(10B) C(102) H(10C) 109.5 no
C(103) C(104) H(104) 119.5 no
C(105) C(104) H(104) 119.5 no
C(104) C(105) H(105) 119.9 no
C(106) C(105) H(105) 119.9 no
C(105) C(106) H(106) 120.6 no
C(107) C(106) H(106) 120.6 no
C(106) C(107) H(107) 119.6 no
C(108) C(107) H(107) 119.6 no
C(103) C(108) H(108) 119.7 no
C(107) C(108) H(108) 119.7 no
C(110) C(109) H(10D) 109.5 no
C(110) C(109) H(10E) 109.5 no
C(110) C(109) H(10F) 109.5 no
H(10D) C(109) H(10E) 109.5 no
H(10D) C(109) H(10F) 109.5 no
H(10E) C(109) H(10F) 109.5 no
C(110) C(111) H(111) 119.4 no
C(112) C(111) H(111) 119.4 no
C(111) C(112) H(112) 120.4 no
C(113) C(112) H(112) 120.4 no
C(112) C(113) H(113) 119.8 no
C(114) C(113) H(113) 119.8 no
C(113) C(114) H(114) 119.8 no
C(115) C(114) H(114) 119.9 no
C(110) C(115) H(115) 119.3 no
C(114) C(115) H(115) 119.3 no

loop_
_geom_bond_atom_site_label_1
_geom_bond_atom_site_label_2
_geom_bond_distance
_geom_bond_publ_flag
Co(1) Cl(1) 2.2622(6) yes
Co(1) Cl(2) 2.2666(6) yes
Co(1) N(2) 1.9085(16) yes
Co(1) N(4) 1.9135(15) yes
Co(1) N(6) 1.9184(17) yes
Co(1) N(8) 1.9101(15) yes
N(1) C(1) 1.315(2) yes
N(1) C(32) 1.310(2) yes
N(2) C(1) 1.369(2) yes
N(2) C(8) 1.365(2) yes
N(3) C(8) 1.323(2) yes
N(3) C(9) 1.322(2) yes
N(4) C(9) 1.366(2) yes
N(4) C(16) 1.359(2) yes
N(5) C(16) 1.322(2) yes
N(5) C(17) 1.317(2) yes
N(6) C(17) 1.358(2) yes
N(6) C(24) 1.365(2) yes
N(7) C(24) 1.320(2) yes
N(7) C(25) 1.325(2) yes
N(8) C(25) 1.365(2) yes
N(8) C(32) 1.374(2) yes
C(1) C(2) 1.465(2) yes
C(2) C(3) 1.402(3) yes
C(2) C(7) 1.407(2) yes
C(3) C(4) 1.402(3) yes
C(3) C(33) 1.484(3) yes
C(4) C(5) 1.385(3) yes
C(5) C(6) 1.403(3) yes
C(6) C(7) 1.393(3) yes
C(6) C(39) 1.481(3) yes
C(7) C(8) 1.465(3) yes
C(9) C(10) 1.470(2) yes
C(10) C(11) 1.403(2) yes
C(10) C(15) 1.410(2) yes
C(11) C(12) 1.408(3) yes
C(11) C(45) 1.479(3) yes
C(12) C(13) 1.379(3) yes
C(13) C(14) 1.403(3) yes
C(14) C(15) 1.400(3) yes
C(14) C(51) 1.481(3) yes
C(15) C(16) 1.450(2) yes
C(17) C(18) 1.457(3) yes
C(18) C(19) 1.392(3) yes
C(18) C(23) 1.406(2) yes
C(19) C(20) 1.400(3) yes
C(19) C(57) 1.487(3) yes
C(20) C(21) 1.379(3) yes
C(21) C(22) 1.410(3) yes
C(22) C(23) 1.404(2) yes
C(22) C(63) 1.487(3) yes
C(23) C(24) 1.478(3) yes
C(25) C(26) 1.456(3) yes
C(26) C(27) 1.397(2) yes
C(26) C(31) 1.402(3) yes
C(27) C(28) 1.403(3) yes
C(27) C(69) 1.481(3) yes
C(28) C(29) 1.385(3) yes
C(29) C(30) 1.402(3) yes
C(30) C(31) 1.402(3) yes
C(30) C(75) 1.484(3) yes
C(31) C(32) 1.464(2) yes
C(33) C(34) 1.390(3) yes
C(33) C(38) 1.403(3) yes
C(34) C(35) 1.379(3) yes
C(35) C(36) 1.385(4) yes
C(36) C(37) 1.371(4) yes
C(37) C(38) 1.386(4) yes
C(39) C(40) 1.398(3) yes
C(39) C(44) 1.393(3) yes
C(40) C(41) 1.382(3) yes
C(41) C(42) 1.381(3) yes
C(42) C(43) 1.386(3) yes
C(43) C(44) 1.384(3) yes
C(45) C(46) 1.397(3) yes
C(45) C(50) 1.393(3) yes
C(46) C(47) 1.386(3) yes
C(47) C(48) 1.384(3) yes
C(48) C(49) 1.382(3) yes
C(49) C(50) 1.386(3) yes
C(51) C(52) 1.400(3) yes
C(51) C(56) 1.397(3) yes
C(52) C(53) 1.381(3) yes
C(53) C(54) 1.382(3) yes
C(54) C(55) 1.384(3) yes
C(55) C(56) 1.388(3) yes
C(57) C(58) 1.392(3) yes
C(57) C(62) 1.389(3) yes
C(58) C(59) 1.380(3) yes
C(59) C(60) 1.383(3) yes
C(60) C(61) 1.378(4) yes
C(61) C(62) 1.385(3) yes
C(63) C(64) 1.389(3) yes
C(63) C(68) 1.389(3) yes
C(64) C(65) 1.396(3) yes
C(65) C(66) 1.381(3) yes
C(66) C(67) 1.380(3) yes
C(67) C(68) 1.389(3) yes
C(69) C(70) 1.392(3) yes
C(69) C(74) 1.387(3) yes
C(70) C(71) 1.389(3) yes
C(71) C(72) 1.393(3) yes
C(72) C(73) 1.376(3) yes
C(73) C(74) 1.391(3) yes
C(75) C(76) 1.396(3) yes
C(75) C(80) 1.394(3) yes
C(76) C(77) 1.388(3) yes
C(77) C(78) 1.377(3) yes
C(78) C(79) 1.386(3) yes
C(79) C(80) 1.388(3) yes
C(81) C(82) 1.506(4) yes
C(82) C(83) 1.377(3) yes
C(82) C(87) 1.387(4) yes
C(83) C(84) 1.388(4) yes
C(84) C(85) 1.352(4) yes
C(85) C(86) 1.394(5) yes
C(86) C(87) 1.386(5) yes
C(88) C(89) 1.506(4) yes
C(89) C(90) 1.379(4) yes
C(89) C(94) 1.391(4) yes
C(90) C(91) 1.383(3) yes
C(91) C(92) 1.383(3) yes
C(92) C(93) 1.376(3) yes
C(93) C(94) 1.382(3) yes
C(95) C(96) 1.499(4) yes
C(96) C(97) 1.385(3) yes
C(96) C(101) 1.387(3) yes
C(97) C(98) 1.378(4) yes
C(98) C(99) 1.367(4) yes
C(99) C(100) 1.380(4) yes
C(100) C(101) 1.374(3) yes
C(102) C(103) 1.510(3) yes
C(103) C(104) 1.376(3) yes
C(103) C(108) 1.387(3) yes
C(104) C(105) 1.388(3) yes
C(105) C(106) 1.379(4) yes
C(106) C(107) 1.382(4) yes
C(107) C(108) 1.373(3) yes
C(109) C(110) 1.505(4) yes
C(110) C(111) 1.408(4) yes
C(110) C(115) 1.383(4) yes
C(111) C(112) 1.380(4) yes
C(112) C(113) 1.379(4) yes
C(113) C(114) 1.371(4) yes
C(114) C(115) 1.371(4) yes

loop_
_geom_contact_atom_site_label_1
_geom_contact_atom_site_label_2
_geom_contact_distance
_geom_contact_site_symmetry_2
C(4) C(102) 3.559(3) 3_546
C(5) C(67) 3.563(3) 3_546
C(10) C(72) 3.401(3) 3_646
C(10) C(113) 3.533(3) .
C(11) C(71) 3.512(3) 3_646
C(11) C(72) 3.580(3) 3_646
C(15) C(73) 3.557(3) 3_646
C(15) C(113) 3.526(3) .
C(20) C(115) 3.594(3) 2_557
C(25) C(42) 3.596(3) 3_556
C(40) C(95) 3.593(4) 1_455
C(42) C(25) 3.596(3) 3_546
C(44) C(68) 3.558(3) 3_546
C(46) C(71) 3.585(3) 3_646
C(47) C(107) 3.544(3) 3_546
C(48) C(97) 3.565(3) 3_646
C(50) C(92) 3.482(3) 3_646
C(52) C(74) 3.347(3) 3_646
C(54) C(109) 3.550(4) 1_655
C(55) C(103) 3.590(3) 2_557
C(55) C(108) 3.546(3) 2_557
C(61) C(111) 3.455(3) 2_557
C(62) C(110) 3.513(3) 2_557
C(67) C(5) 3.563(3) 3_556
C(68) C(44) 3.558(3) 3_556
C(71) C(11) 3.512(3) 3_656
C(71) C(46) 3.585(3) 3_656
C(72) C(10) 3.401(3) 3_656
C(72) C(11) 3.580(3) 3_656
C(73) C(15) 3.557(3) 3_656
C(74) C(52) 3.347(3) 3_656
C(91) C(101) 3.490(3) .
C(92) C(50) 3.482(3) 3_656
C(95) C(40) 3.593(4) 1_655
C(97) C(48) 3.565(3) 3_656
C(101) C(91) 3.490(3) .
C(102) C(4) 3.559(3) 3_556
C(103) C(55) 3.590(3) 2_457
C(107) C(47) 3.544(3) 3_556
C(108) C(55) 3.546(3) 2_457
C(109) C(54) 3.550(4) 1_455
C(110) C(62) 3.513(3) 2_457
C(111) C(61) 3.455(3) 2_457
C(113) C(10) 3.533(3) .
C(113) C(15) 3.526(3) .
C(115) C(20) 3.594(3) 2_457
Cl(1) H(43) 2.825 3_556
Cl(1) H(48) 3.125 3_556
Cl(1) H(49) 3.298 3_556
Cl(1) H(106) 2.895 .
Cl(1) H(112) 3.007 .
Cl(2) H(72) 3.490 3_646
Cl(2) H(73) 2.810 3_646
Cl(2) H(90) 3.438 .
Cl(2) H(100) 3.090 .
Cl(2) H(88C) 3.244 .
N(1) H(34) 2.650 .
N(1) H(42) 3.536 3_556
N(1) H(80) 2.715 .
N(1) H(1) 0.880 .
N(2) H(1) 3.148 .
N(2) H(81B) 3.233 .
N(3) H(40) 2.692 .
N(3) H(46) 2.647 .
N(3) H(81B) 3.597 .
N(4) H(112) 3.072 .
N(5) H(52) 2.556 .
N(5) H(58) 2.846 .
N(5) H(100) 3.493 .
N(5) H(112) 3.406 .
N(5) H(113) 3.526 .
N(6) H(100) 2.908 .
N(7) H(43) 3.250 3_556
N(7) H(68) 2.623 .
N(7) H(70) 2.762 .
N(7) H(100) 3.574 .
N(8) H(42) 3.103 3_556
N(8) H(43) 3.285 3_556
N(8) H(1) 3.155 .
C(1) H(34) 2.960 .
C(1) H(80) 3.573 .
C(1) H(1) 1.903 .
C(1) H(81B) 3.167 .
C(2) H(34) 2.928 .
C(2) H(1) 2.616 .
C(2) H(4) 3.235 .
C(2) H(81B) 3.060 .
C(3) H(34) 2.670 .
C(3) H(38) 2.660 .
C(3) H(1) 2.908 .
C(3) H(4) 2.037 .
C(3) H(5) 3.287 .
C(3) H(92) 3.205 1_455
C(4) H(38) 2.814 .
C(4) H(4) 0.950 .
C(4) H(5) 2.023 .
C(4) H(92) 3.357 1_455
C(4) H(10B) 2.670 3_546
C(5) H(44) 2.793 .
C(5) H(67) 3.083 3_546
C(5) H(4) 2.022 .
C(5) H(5) 0.950 .
C(5) H(10B) 2.966 3_546
C(6) H(40) 2.669 .
C(6) H(44) 2.649 .
C(6) H(67) 3.343 3_546
C(6) H(4) 3.285 .
C(6) H(5) 2.039 .
C(7) H(40) 2.886 .
C(7) H(5) 3.226 .
C(7) H(81B) 3.020 .
C(8) H(40) 2.887 .
C(8) H(46) 3.515 .
C(8) H(81B) 3.070 .
C(9) H(40) 3.543 .
C(9) H(46) 2.992 .
C(9) H(72) 3.388 3_646
C(9) H(112) 3.391 .
C(10) H(12) 3.234 .
C(10) H(46) 2.964 .
C(10) H(72) 3.277 3_646
C(10) H(113) 3.072 .
C(11) H(12) 2.040 .
C(11) H(13) 3.291 .
C(11) H(46) 2.682 .
C(11) H(50) 2.637 .
C(11) H(71) 3.470 3_646
C(11) H(72) 3.579 3_646
C(11) H(113) 3.567 .
C(12) H(12) 0.950 .
C(12) H(13) 2.016 .
C(12) H(50) 2.781 .
C(12) H(84) 3.537 4_555
C(13) H(12) 2.013 .
C(13) H(13) 0.950 .
C(13) H(56) 2.775 .
C(13) H(84) 3.188 4_555
C(13) H(85) 3.437 4_555
C(13) H(113) 3.508 .
C(14) H(12) 3.280 .
C(14) H(13) 2.038 .
C(14) H(52) 2.669 .
C(14) H(56) 2.663 .
C(14) H(113) 3.111 .
C(15) H(13) 3.225 .
C(15) H(52) 2.838 .
C(15) H(113) 2.780 .
C(16) H(52) 2.761 .
C(16) H(112) 3.171 .
C(16) H(113) 3.153 .
C(17) H(52) 3.347 .
C(17) H(58) 3.000 .
C(17) H(100) 3.051 .
C(18) H(20) 3.222 .
C(18) H(58) 2.914 .
C(18) H(99) 3.161 .
C(18) H(100) 3.448 .
C(18) H(105) 2.945 .
C(19) H(20) 2.039 .
C(19) H(21) 3.272 .
C(19) H(58) 2.656 .
C(19) H(62) 2.656 .
C(19) H(99) 3.544 .
C(19) H(105) 3.222 .
C(20) H(20) 0.950 .
C(20) H(21) 2.012 .
C(20) H(62) 2.871 .
C(20) H(99) 3.511 .
C(20) H(105) 3.379 .
C(20) H(115) 3.329 2_557
C(20) H(10E) 3.555 2_557
C(21) H(20) 2.019 .
C(21) H(21) 0.950 .
C(21) H(64) 2.730 .
C(21) H(77) 3.282 4_565
C(21) H(99) 3.263 .
C(21) H(105) 3.252 .
C(22) H(20) 3.297 .
C(22) H(21) 2.041 .
C(22) H(64) 2.657 .
C(22) H(68) 2.659 .
C(22) H(77) 3.581 4_565
C(22) H(99) 3.034 .
C(22) H(105) 2.944 .
C(23) H(21) 3.236 .
C(23) H(68) 2.870 .
C(23) H(99) 2.908 .
C(23) H(100) 3.446 .
C(23) H(105) 2.801 .
C(24) H(43) 3.441 3_556
C(24) H(68) 2.898 .
C(24) H(70) 3.557 .
C(24) H(99) 3.484 .
C(24) H(100) 3.083 .
C(24) H(105) 3.565 .
C(25) H(42) 3.100 3_556
C(25) H(43) 3.289 3_556
C(25) H(68) 3.570 .
C(25) H(70) 2.960 .
C(26) H(28) 3.230 .
C(26) H(42) 3.061 3_556
C(26) H(70) 2.896 .
C(26) H(88B) 3.027 .
C(27) H(28) 2.041 .
C(27) H(29) 3.281 .
C(27) H(70) 2.641 .
C(27) H(74) 2.658 .
C(27) H(88B) 3.215 .
C(28) H(28) 0.950 .
C(28) H(29) 2.020 .
C(28) H(74) 2.906 .
C(28) H(88B) 3.347 .
C(28) H(10F) 3.153 3_556
C(29) H(28) 2.024 .
C(29) H(29) 0.950 .
C(29) H(76) 2.818 .
C(29) H(88B) 3.242 .
C(29) H(10C) 3.001 4_564
C(29) H(10F) 3.197 3_556
C(30) H(28) 3.291 .
C(30) H(29) 2.035 .
C(30) H(76) 2.663 .
C(30) H(80) 2.667 .
C(30) H(1) 2.894 .
C(30) H(88B) 3.005 .
C(30) H(10C) 3.455 4_564
C(31) H(29) 3.228 .
C(31) H(42) 2.995 3_556
C(31) H(80) 2.892 .
C(31) H(1) 2.600 .
C(31) H(88B) 2.918 .
C(32) H(34) 3.462 .
C(32) H(42) 2.978 3_556
C(32) H(80) 2.934 .
C(32) H(1) 1.898 .
C(33) H(34) 2.034 .
C(33) H(35) 3.265 .
C(33) H(37) 3.274 .
C(33) H(38) 2.049 .
C(33) H(1) 2.618 .
C(33) H(4) 2.610 .
C(33) H(92) 3.162 1_455
C(33) H(93) 3.139 1_455
C(34) H(34) 0.950 .
C(34) H(35) 2.029 .
C(34) H(36) 3.249 .
C(34) H(38) 3.260 .
C(34) H(49) 3.570 3_556
C(34) H(50) 3.157 3_556
C(34) H(1) 2.468 .
C(34) H(92) 2.934 1_455
C(34) H(93) 3.271 1_455
C(35) H(34) 2.024 .
C(35) H(35) 0.950 .
C(35) H(36) 2.033 .
C(35) H(37) 3.246 .
C(35) H(50) 3.250 3_556
C(35) H(1) 3.353 .
C(35) H(93) 3.403 1_455
C(35) H(114) 3.092 3_556
C(35) H(115) 3.401 3_556
C(36) H(34) 3.248 .
C(36) H(35) 2.034 .
C(36) H(36) 0.950 .
C(36) H(37) 2.020 .
C(36) H(38) 3.248 .
C(36) H(76) 3.589 .
C(36) H(77) 3.578 .
C(36) H(93) 3.405 1_455
C(36) H(114) 3.327 3_556
C(37) H(35) 3.246 .
C(37) H(36) 2.021 .
C(37) H(37) 0.950 .
C(37) H(38) 2.034 .
C(37) H(77) 3.559 .
C(37) H(93) 3.292 1_455
C(38) H(34) 3.260 .
C(38) H(36) 3.250 .
C(38) H(37) 2.033 .
C(38) H(38) 0.950 .
C(38) H(79) 3.509 2_456
C(38) H(1) 3.576 .
C(38) H(4) 2.711 .
C(38) H(93) 3.153 1_455
C(39) H(40) 2.043 .
C(39) H(41) 3.271 .
C(39) H(43) 3.270 .
C(39) H(44) 2.037 .
C(39) H(67) 2.990 3_546
C(39) H(5) 2.629 .
C(40) H(40) 0.950 .
C(40) H(41) 2.031 .
C(40) H(42) 3.251 .
C(40) H(44) 3.259 .
C(40) H(67) 3.348 3_546
C(40) H(95A) 3.241 1_455
C(40) H(95C) 3.343 1_455
C(41) H(40) 2.028 .
C(41) H(41) 0.950 .
C(41) H(42) 2.029 .
C(41) H(43) 3.255 .
C(41) H(95C) 3.491 1_455
C(41) H(10F) 3.528 .
C(42) H(40) 3.249 .
C(42) H(41) 2.030 .
C(42) H(42) 0.950 .
C(42) H(43) 2.036 .
C(42) H(44) 3.253 .
C(42) H(49) 3.587 .
C(43) H(41) 3.255 .
C(43) H(42) 2.034 .
C(43) H(43) 0.950 .
C(43) H(44) 2.030 .
C(43) H(48) 3.431 .
C(43) H(49) 3.544 .
C(43) H(68) 2.849 3_546
C(44) H(40) 3.259 .
C(44) H(42) 3.255 .
C(44) H(43) 2.034 .
C(44) H(44) 0.950 .
C(44) H(67) 3.143 3_546
C(44) H(68) 2.883 3_546
C(44) H(5) 2.718 .
C(45) H(12) 2.600 .
C(45) H(46) 2.042 .
C(45) H(47) 3.274 .
C(45) H(49) 3.274 .
C(45) H(50) 2.036 .
C(45) H(71) 3.371 3_646
C(46) H(46) 0.950 .
C(46) H(47) 2.034 .
C(46) H(48) 3.256 .
C(46) H(50) 3.256 .
C(46) H(71) 2.995 3_646
C(46) H(72) 3.323 3_646
C(47) H(44) 3.536 .
C(47) H(46) 2.031 .
C(47) H(47) 0.950 .
C(47) H(48) 2.032 .
C(47) H(49) 3.255 .
C(47) H(97) 3.574 3_646
C(47) H(98) 3.468 3_646
C(47) H(107) 3.073 3_546
C(48) H(43) 3.227 .
C(48) H(46) 3.254 .
C(48) H(47) 2.032 .
C(48) H(48) 0.950 .
C(48) H(49) 2.032 .
C(48) H(50) 3.250 .
C(48) H(97) 3.156 3_646
C(48) H(107) 3.115 3_546
C(49) H(34) 3.310 3_546
C(49) H(42) 3.572 .
C(49) H(43) 3.367 .
C(49) H(47) 3.254 .
C(49) H(48) 2.031 .
C(49) H(49) 0.950 .
C(49) H(50) 2.029 .
C(49) H(91) 3.401 3_646
C(49) H(92) 3.242 3_646
C(50) H(12) 2.682 .
C(50) H(34) 3.311 3_546
C(50) H(46) 3.257 .
C(50) H(48) 3.253 .
C(50) H(49) 2.035 .
C(50) H(50) 0.950 .
C(50) H(91) 3.382 3_646
C(50) H(92) 3.113 3_646
C(51) H(13) 2.641 .
C(51) H(28) 2.865 3_646
C(51) H(52) 2.044 .
C(51) H(53) 3.274 .
C(51) H(55) 3.278 .
C(51) H(56) 2.041 .
C(52) H(28) 2.909 3_646
C(52) H(52) 0.950 .
C(52) H(53) 2.029 .
C(52) H(54) 3.253 .
C(52) H(56) 3.260 .
C(52) H(74) 2.974 3_646
C(53) H(28) 3.019 3_646
C(53) H(52) 2.026 .
C(53) H(53) 0.950 .
C(53) H(54) 2.031 .
C(53) H(55) 3.253 .
C(53) H(62) 3.546 .
C(53) H(74) 3.403 3_646
C(53) H(10D) 3.377 1_655
C(54) H(28) 3.074 3_646
C(54) H(52) 3.250 .
C(54) H(53) 2.030 .
C(54) H(54) 0.950 .
C(54) H(55) 2.033 .
C(54) H(56) 3.253 .
C(54) H(61) 3.591 .
C(54) H(62) 3.321 .
C(54) H(10D) 3.448 1_655
C(54) H(10E) 3.077 1_655
C(54) H(10F) 3.562 1_655
C(55) H(28) 3.016 3_646
C(55) H(29) 3.370 3_646
C(55) H(53) 3.252 .
C(55) H(54) 2.032 .
C(55) H(55) 0.950 .
C(55) H(56) 2.032 .
C(55) H(61) 3.114 .
C(56) H(13) 2.702 .
C(56) H(28) 2.915 3_646
C(56) H(52) 3.260 .
C(56) H(54) 3.257 .
C(56) H(55) 2.037 .
C(56) H(56) 0.950 .
C(57) H(20) 2.647 .
C(57) H(58) 2.038 .
C(57) H(59) 3.262 .
C(57) H(61) 3.266 .
C(57) H(62) 2.034 .
C(57) H(10E) 3.241 2_557
C(58) H(54) 3.076 2_457
C(58) H(58) 0.950 .
C(58) H(59) 2.029 .
C(58) H(60) 3.250 .
C(58) H(62) 3.255 .
C(58) H(113) 3.540 .
C(58) H(10E) 3.467 2_557
C(59) H(54) 3.095 2_457
C(59) H(58) 2.027 .
C(59) H(59) 0.950 .
C(59) H(60) 2.031 .
C(59) H(61) 3.252 .
C(59) H(85) 3.587 4_555
C(59) H(113) 3.255 .
C(60) H(56) 3.579 .
C(60) H(58) 3.249 .
C(60) H(59) 2.032 .
C(60) H(60) 0.950 .
C(60) H(61) 2.029 .
C(60) H(62) 3.246 .
C(60) H(85) 3.570 4_555
C(60) H(86) 3.542 4_555
C(60) H(98) 3.545 2_457
C(60) H(107) 3.353 2_557
C(61) H(55) 3.392 .
C(61) H(59) 3.250 .
C(61) H(60) 2.026 .
C(61) H(61) 0.950 .
C(61) H(62) 2.031 .
C(61) H(107) 3.318 2_557
C(61) H(111) 3.263 2_557
C(61) H(10D) 3.547 2_557
C(61) H(10E) 3.564 2_557
C(62) H(20) 2.805 .
C(62) H(58) 3.255 .
C(62) H(60) 3.249 .
C(62) H(61) 2.035 .
C(62) H(62) 0.950 .
C(62) H(10E) 3.277 2_557
C(63) H(21) 2.598 .
C(63) H(64) 2.035 .
C(63) H(65) 3.275 .
C(63) H(67) 3.267 .
C(63) H(68) 2.036 .
C(63) H(77) 3.049 4_565
C(64) H(21) 2.607 .
C(64) H(64) 0.950 .
C(64) H(65) 2.045 .
C(64) H(66) 3.261 .
C(64) H(68) 3.252 .
C(64) H(72) 3.474 .
C(64) H(77) 2.786 4_565
C(64) H(87) 3.498 3_656
C(65) H(64) 2.040 .
C(65) H(65) 0.950 .
C(65) H(66) 2.030 .
C(65) H(67) 3.247 .
C(65) H(72) 3.523 .
C(65) H(73) 3.248 .
C(65) H(77) 3.034 4_565
C(65) H(78) 3.377 4_565
C(66) H(64) 3.257 .
C(66) H(65) 2.031 .
C(66) H(66) 0.950 .
C(66) H(67) 2.027 .
C(66) H(68) 3.256 .
C(66) H(73) 3.302 .
C(66) H(77) 3.489 4_565
C(66) H(78) 3.332 4_565
C(66) H(101) 3.270 3_656
C(66) H(95B) 3.373 3_656
C(67) H(65) 3.249 .
C(67) H(66) 2.029 .
C(67) H(67) 0.950 .
C(67) H(68) 2.036 .
C(67) H(5) 2.954 3_556
C(67) H(95B) 3.289 3_656
C(67) H(95C) 3.386 3_656
C(68) H(44) 3.525 3_556
C(68) H(64) 3.251 .
C(68) H(66) 3.258 .
C(68) H(67) 2.036 .
C(68) H(68) 0.950 .
C(68) H(77) 3.530 4_565
C(68) H(5) 3.325 3_556
C(68) H(105) 3.574 .
C(69) H(28) 2.656 .
C(69) H(70) 2.038 .
C(69) H(71) 3.274 .
C(69) H(73) 3.261 .
C(69) H(74) 2.036 .
C(70) H(70) 0.950 .
C(70) H(71) 2.040 .
C(70) H(72) 3.263 .
C(70) H(74) 3.259 .
C(70) H(90) 3.503 .
C(71) H(46) 3.233 3_656
C(71) H(70) 2.034 .
C(71) H(71) 0.950 .
C(71) H(72) 2.042 .
C(71) H(73) 3.255 .
C(72) H(46) 3.105 3_656
C(72) H(64) 3.499 .
C(72) H(70) 3.261 .
C(72) H(71) 2.044 .
C(72) H(72) 0.950 .
C(72) H(73) 2.023 .
C(72) H(74) 3.259 .
C(72) H(81A) 3.308 3_656
C(73) H(52) 3.094 3_656
C(73) H(65) 3.575 .
C(73) H(71) 3.256 .
C(73) H(72) 2.026 .
C(73) H(73) 0.950 .
C(73) H(74) 2.040 .
C(73) H(101) 3.193 3_656
C(74) H(28) 2.819 .
C(74) H(52) 3.035 3_656
C(74) H(70) 3.256 .
C(74) H(72) 3.261 .
C(74) H(73) 2.037 .
C(74) H(74) 0.950 .
C(74) H(101) 3.343 3_656
C(74) H(95C) 3.586 3_656
C(75) H(29) 2.618 .
C(75) H(76) 2.041 .
C(75) H(77) 3.273 .
C(75) H(79) 3.269 .
C(75) H(80) 2.041 .
C(75) H(1) 2.639 .
C(75) H(10C) 3.355 4_564
C(76) H(29) 2.699 .
C(76) H(76) 0.950 .
C(76) H(77) 2.034 .
C(76) H(78) 3.260 .
C(76) H(80) 3.259 .
C(76) H(1) 3.588 .
C(76) H(104) 2.829 4_564
C(77) H(21) 3.462 4_564
C(77) H(37) 3.569 .
C(77) H(76) 2.034 .
C(77) H(77) 0.950 .
C(77) H(78) 2.030 .
C(77) H(79) 3.242 .
C(77) H(104) 2.902 4_564
C(78) H(76) 3.255 .
C(78) H(77) 2.023 .
C(78) H(78) 0.950 .
C(78) H(79) 2.032 .
C(78) H(80) 3.264 .
C(78) H(4) 3.107 2_556
C(78) H(93) 3.529 2_456
C(78) H(94) 3.480 2_456
C(79) H(77) 3.243 .
C(79) H(78) 2.038 .
C(79) H(79) 0.950 .
C(79) H(80) 2.034 .
C(79) H(1) 3.469 .
C(79) H(4) 3.272 2_556
C(79) H(83) 3.529 .
C(79) H(93) 3.365 2_456
C(79) H(94) 3.492 2_456
C(80) H(76) 3.258 .
C(80) H(78) 3.268 .
C(80) H(79) 2.033 .
C(80) H(80) 0.950 .
C(80) H(1) 2.550 .
C(80) H(88A) 3.235 .
C(80) H(88B) 3.549 .
C(80) H(88C) 3.447 .
C(81) H(46) 3.495 .
C(81) H(72) 3.371 3_646
C(81) H(83) 2.668 .
C(81) H(87) 2.666 .
C(81) H(81A) 0.980 .
C(81) H(81B) 0.980 .
C(81) H(81C) 0.980 .
C(82) H(36) 3.540 2_556
C(82) H(37) 3.511 2_556
C(82) H(83) 2.019 .
C(82) H(84) 3.264 .
C(82) H(86) 3.267 .
C(82) H(87) 2.031 .
C(82) H(108) 3.240 3_546
C(82) H(81A) 2.052 .
C(82) H(81B) 2.052 .
C(82) H(81C) 2.052 .
C(83) H(36) 3.431 2_556
C(83) H(79) 3.491 .
C(83) H(83) 0.950 .
C(83) H(84) 2.034 .
C(83) H(85) 3.239 .
C(83) H(87) 3.227 .
C(83) H(93) 3.505 2_456
C(83) H(94) 3.258 2_456
C(83) H(108) 3.058 3_546
C(83) H(81A) 3.305 .
C(83) H(81B) 2.770 .
C(83) H(81C) 2.768 .
C(83) H(10A) 2.950 3_546
C(84) H(13) 3.410 4_554
C(84) H(36) 3.251 2_556
C(84) H(56) 3.471 4_554
C(84) H(83) 2.028 .
C(84) H(84) 0.950 .
C(84) H(85) 2.006 .
C(84) H(86) 3.227 .
C(84) H(93) 3.483 2_456
C(84) H(94) 3.366 2_456
C(84) H(108) 2.973 3_546
C(84) H(10A) 3.045 3_546
C(85) H(36) 3.157 2_556
C(85) H(56) 3.319 4_554
C(85) H(60) 3.441 4_554
C(85) H(83) 3.227 .
C(85) H(84) 2.001 .
C(85) H(85) 0.950 .
C(85) H(86) 2.042 .
C(85) H(87) 3.262 .
C(85) H(108) 3.066 3_546
C(85) H(114) 2.935 4_554
C(86) H(36) 3.220 2_556
C(86) H(60) 3.216 4_554
C(86) H(84) 3.232 .
C(86) H(85) 2.045 .
C(86) H(86) 0.950 .
C(86) H(87) 2.030 .
C(86) H(98) 3.011 3_646
C(86) H(108) 3.254 3_546
C(86) H(114) 3.501 4_554
C(87) H(36) 3.420 2_556
C(87) H(47) 3.367 .
C(87) H(64) 3.067 3_646
C(87) H(83) 3.226 .
C(87) H(85) 3.265 .
C(87) H(86) 2.035 .
C(87) H(87) 0.950 .
C(87) H(98) 3.291 3_646
C(87) H(108) 3.321 3_546
C(87) H(81A) 2.555 .
C(87) H(81B) 3.135 .
C(87) H(81C) 3.137 .
C(88) H(80) 3.037 .
C(88) H(90) 2.674 .
C(88) H(94) 2.661 .
C(88) H(88A) 0.980 .
C(88) H(88B) 0.980 .
C(88) H(88C) 0.980 .
C(88) H(10C) 3.437 4_564
C(89) H(12) 3.528 3_656
C(89) H(66) 3.503 3_646
C(89) H(90) 2.022 .
C(89) H(91) 3.262 .
C(89) H(93) 3.267 .
C(89) H(94) 2.034 .
C(89) H(88A) 2.052 .
C(89) H(88B) 2.052 .
C(89) H(88C) 2.052 .
C(90) H(12) 3.244 3_656
C(90) H(66) 2.987 3_646
C(90) H(70) 3.238 .
C(90) H(90) 0.950 .
C(90) H(91) 2.033 .
C(90) H(92) 3.252 .
C(90) H(94) 3.234 .
C(90) H(101) 3.404 .
C(90) H(88A) 3.307 .
C(90) H(88B) 2.773 .
C(90) H(88C) 2.772 .
C(91) H(12) 2.916 3_656
C(91) H(50) 3.525 3_656
C(91) H(66) 2.945 3_646
C(91) H(90) 2.025 .
C(91) H(91) 0.950 .
C(91) H(92) 2.034 .
C(91) H(93) 3.243 .
C(91) H(101) 3.426 .
C(91) H(95B) 3.145 .
C(92) H(12) 2.913 3_656
C(92) H(50) 3.045 3_656
C(92) H(66) 3.398 3_646
C(92) H(90) 3.246 .
C(92) H(91) 2.033 .
C(92) H(92) 0.950 .
C(92) H(93) 2.025 .
C(92) H(94) 3.245 .
C(93) H(12) 3.199 3_656
C(93) H(78) 2.956 2_556
C(93) H(79) 3.238 2_556
C(93) H(4) 3.578 1_655
C(93) H(83) 3.541 2_556
C(93) H(84) 3.165 2_556
C(93) H(91) 3.243 .
C(93) H(92) 2.028 .
C(93) H(93) 0.950 .
C(93) H(94) 2.026 .
C(94) H(12) 3.481 3_656
C(94) H(78) 2.918 2_556
C(94) H(79) 3.388 2_556
C(94) H(83) 3.293 2_556
C(94) H(84) 3.032 2_556
C(94) H(90) 3.235 .
C(94) H(92) 3.250 .
C(94) H(93) 2.030 .
C(94) H(94) 0.950 .
C(94) H(88A) 2.549 .
C(94) H(88B) 3.132 .
C(94) H(88C) 3.138 .
C(95) H(40) 3.262 1_655
C(95) H(66) 3.498 3_646
C(95) H(67) 3.123 3_646
C(95) H(74) 3.564 3_646
C(95) H(91) 3.162 .
C(95) H(97) 2.661 .
C(95) H(101) 2.670 .
C(95) H(111) 3.520 1_655
C(95) H(95A) 0.980 .
C(95) H(95B) 0.980 .
C(95) H(95C) 0.980 .
C(95) H(10D) 3.179 1_655
C(96) H(53) 3.019 .
C(96) H(91) 2.850 .
C(96) H(97) 2.030 .
C(96) H(98) 3.256 .
C(96) H(100) 3.262 .
C(96) H(101) 2.030 .
C(96) H(95A) 2.046 .
C(96) H(95B) 2.047 .
C(96) H(95C) 2.046 .
C(96) H(10D) 3.269 1_655
C(97) H(48) 3.381 3_656
C(97) H(53) 3.065 .
C(97) H(60) 3.558 2_557
C(97) H(91) 3.466 .
C(97) H(97) 0.950 .
C(97) H(98) 2.025 .
C(97) H(99) 3.241 .
C(97) H(101) 3.236 .
C(97) H(95A) 2.547 .
C(97) H(95B) 3.117 .
C(97) H(95C) 3.140 .
C(97) H(10D) 3.166 1_655
C(98) H(47) 3.561 3_656
C(98) H(53) 3.119 .
C(98) H(60) 3.359 2_557
C(98) H(71) 3.576 .
C(98) H(86) 3.240 3_656
C(98) H(97) 2.024 .
C(98) H(98) 0.950 .
C(98) H(99) 2.019 .
C(98) H(100) 3.234 .
C(99) H(53) 3.128 .
C(99) H(71) 3.199 .
C(99) H(97) 3.236 .
C(99) H(98) 2.015 .
C(99) H(99) 0.950 .
C(99) H(100) 2.030 .
C(99) H(101) 3.238 .
C(100) H(52) 3.115 .
C(100) H(53) 3.071 .
C(100) H(90) 3.186 .
C(100) H(91) 3.473 .
C(100) H(98) 3.234 .
C(100) H(99) 2.031 .
C(100) H(100) 0.950 .
C(100) H(101) 2.018 .
C(101) H(52) 3.175 .
C(101) H(53) 3.005 .
C(101) H(66) 3.467 3_646
C(101) H(73) 3.313 3_646
C(101) H(74) 3.327 3_646
C(101) H(90) 3.126 .
C(101) H(91) 2.857 .
C(101) H(97) 3.238 .
C(101) H(99) 3.241 .
C(101) H(100) 2.025 .
C(101) H(101) 0.950 .
C(101) H(95A) 3.306 .
C(101) H(95B) 2.764 .
C(101) H(95C) 2.766 .
C(102) H(29) 3.482 4_565
C(102) H(4) 3.302 3_556
C(102) H(5) 3.498 3_556
C(102) H(104) 2.653 .
C(102) H(108) 2.677 .
C(102) H(88A) 3.220 4_565
C(102) H(10A) 0.980 .
C(102) H(10B) 0.980 .
C(102) H(10C) 0.980 .
C(103) H(44) 3.248 3_556
C(103) H(55) 2.829 2_457
C(103) H(56) 3.472 2_457
C(103) H(5) 3.242 3_556
C(103) H(104) 2.021 .
C(103) H(105) 3.258 .
C(103) H(107) 3.253 .
C(103) H(108) 2.032 .
C(103) H(10A) 2.056 .
C(103) H(10B) 2.056 .
C(103) H(10C) 2.056 .
C(104) H(29) 3.372 4_565
C(104) H(44) 3.097 3_556
C(104) H(55) 2.831 2_457
C(104) H(76) 3.598 4_565
C(104) H(5) 3.151 3_556
C(104) H(104) 0.950 .
C(104) H(105) 2.036 .
C(104) H(106) 3.260 .
C(104) H(108) 3.234 .
C(104) H(10A) 3.298 .
C(104) H(10B) 2.757 .
C(104) H(10C) 2.753 .
C(105) H(44) 2.931 3_556
C(105) H(55) 2.828 2_457
C(105) H(68) 3.485 .
C(105) H(104) 2.032 .
C(105) H(105) 0.950 .
C(105) H(106) 2.034 .
C(105) H(107) 3.236 .
C(106) H(43) 3.450 3_556
C(106) H(44) 2.921 3_556
C(106) H(48) 3.291 3_556
C(106) H(55) 2.810 2_457
C(106) H(61) 3.247 2_457
C(106) H(104) 3.252 .
C(106) H(105) 2.028 .
C(106) H(106) 0.950 .
C(106) H(107) 2.027 .
C(106) H(108) 3.249 .
C(107) H(44) 3.052 3_556
C(107) H(47) 2.914 3_556
C(107) H(48) 3.060 3_556
C(107) H(55) 2.795 2_457
C(107) H(60) 3.403 2_457
C(107) H(61) 3.001 2_457
C(107) H(105) 3.239 .
C(107) H(106) 2.036 .
C(107) H(107) 0.950 .
C(107) H(108) 2.020 .
C(108) H(44) 3.207 3_556
C(108) H(47) 3.241 3_556
C(108) H(55) 2.808 2_457
C(108) H(56) 3.167 2_457
C(108) H(104) 3.234 .
C(108) H(106) 3.254 .
C(108) H(107) 2.019 .
C(108) H(108) 0.950 .
C(108) H(10A) 2.565 .
C(108) H(10B) 3.155 .
C(108) H(10C) 3.129 .
C(109) H(20) 3.600 2_457
C(109) H(41) 3.203 .
C(109) H(53) 3.523 1_455
C(109) H(54) 3.120 1_455
C(109) H(111) 2.711 .
C(109) H(115) 2.653 .
C(109) H(95A) 3.529 1_455
C(109) H(95C) 3.498 1_455
C(109) H(10D) 0.980 .
C(109) H(10E) 0.980 .
C(109) H(10F) 0.980 .
C(110) H(20) 3.201 2_457
C(110) H(41) 2.715 .
C(110) H(62) 3.392 2_457
C(110) H(111) 2.048 .
C(110) H(112) 3.288 .
C(110) H(114) 3.255 .
C(110) H(115) 2.025 .
C(110) H(10D) 2.052 .
C(110) H(10E) 2.052 .
C(110) H(10F) 2.052 .
C(111) H(40) 3.309 .
C(111) H(41) 3.176 .
C(111) H(61) 3.137 2_457
C(111) H(62) 3.417 2_457
C(111) H(111) 0.950 .
C(111) H(112) 2.034 .
C(111) H(113) 3.239 .
C(111) H(115) 3.247 .
C(111) H(95A) 3.279 1_455
C(111) H(10D) 2.594 .
C(111) H(10E) 3.159 .
C(111) H(10F) 3.176 .
C(112) H(40) 3.585 .
C(112) H(58) 3.439 .
C(112) H(59) 3.587 .
C(112) H(111) 2.023 .
C(112) H(112) 0.950 .
C(112) H(113) 2.026 .
C(112) H(114) 3.242 .
C(113) H(59) 3.095 .
C(113) H(85) 3.318 4_555
C(113) H(111) 3.236 .
C(113) H(112) 2.032 .
C(113) H(113) 0.950 .
C(113) H(114) 2.020 .
C(113) H(115) 3.231 .
C(114) H(20) 3.196 2_457
C(114) H(35) 2.900 3_546
C(114) H(41) 3.414 .
C(114) H(85) 3.140 4_555
C(114) H(112) 3.245 .
C(114) H(113) 2.020 .
C(114) H(114) 0.950 .
C(114) H(115) 2.014 .
C(115) H(20) 2.667 2_457
C(115) H(35) 3.076 3_546
C(115) H(41) 2.847 .
C(115) H(111) 3.244 .
C(115) H(113) 3.234 .
C(115) H(114) 2.020 .
C(115) H(115) 0.950 .
C(115) H(10D) 3.301 .
C(115) H(10E) 2.757 .
C(115) H(10F) 2.754 .
H(12) C(10) 3.234 .
H(12) C(11) 2.040 .
H(12) C(12) 0.950 .
H(12) C(13) 2.013 .
H(12) C(14) 3.280 .
H(12) C(45) 2.600 .
H(12) C(50) 2.682 .
H(12) C(89) 3.528 3_646
H(12) C(90) 3.244 3_646
H(12) C(91) 2.916 3_646
H(12) C(92) 2.913 3_646
H(12) C(93) 3.199 3_646
H(12) C(94) 3.481 3_646
H(12) H(13) 2.288 .
H(12) H(50) 2.369 .
H(12) H(84) 3.267 4_555
H(12) H(91) 3.263 3_646
H(12) H(92) 3.284 3_646
H(13) C(11) 3.291 .
H(13) C(12) 2.016 .
H(13) C(13) 0.950 .
H(13) C(14) 2.038 .
H(13) C(15) 3.225 .
H(13) C(51) 2.641 .
H(13) C(56) 2.702 .
H(13) C(84) 3.410 4_555
H(13) H(12) 2.288 .
H(13) H(28) 3.429 3_646
H(13) H(56) 2.320 .
H(13) H(84) 2.633 4_555
H(13) H(85) 3.336 4_555
H(20) C(18) 3.222 .
H(20) C(19) 2.039 .
H(20) C(20) 0.950 .
H(20) C(21) 2.019 .
H(20) C(22) 3.297 .
H(20) C(57) 2.647 .
H(20) C(62) 2.805 .
H(20) C(109) 3.600 2_557
H(20) C(110) 3.201 2_557
H(20) C(114) 3.196 2_557
H(20) C(115) 2.667 2_557
H(20) H(21) 2.292 .
H(20) H(62) 2.496 .
H(20) H(114) 3.398 2_557
H(20) H(115) 2.507 2_557
H(20) H(10E) 3.029 2_557
H(21) C(19) 3.272 .
H(21) C(20) 2.012 .
H(21) C(21) 0.950 .
H(21) C(22) 2.041 .
H(21) C(23) 3.236 .
H(21) C(63) 2.598 .
H(21) C(64) 2.607 .
H(21) C(77) 3.462 4_565
H(21) H(20) 2.292 .
H(21) H(36) 2.930 4_565
H(21) H(64) 2.240 .
H(21) H(76) 3.190 4_565
H(21) H(77) 2.718 4_565
H(21) H(86) 3.446 3_656
H(21) H(115) 3.524 2_557
H(28) C(26) 3.230 .
H(28) C(27) 2.041 .
H(28) C(28) 0.950 .
H(28) C(29) 2.024 .
H(28) C(30) 3.291 .
H(28) C(51) 2.865 3_656
H(28) C(52) 2.909 3_656
H(28) C(53) 3.019 3_656
H(28) C(54) 3.074 3_656
H(28) C(55) 3.016 3_656
H(28) C(56) 2.915 3_656
H(28) C(69) 2.656 .
H(28) C(74) 2.819 .
H(28) H(13) 3.429 3_656
H(28) H(29) 2.301 .
H(28) H(52) 3.428 3_656
H(28) H(53) 3.589 3_656
H(28) H(55) 3.577 3_656
H(28) H(56) 3.444 3_656
H(28) H(74) 2.540 .
H(28) H(10F) 3.067 3_556
H(29) C(27) 3.281 .
H(29) C(28) 2.020 .
H(29) C(29) 0.950 .
H(29) C(30) 2.035 .
H(29) C(31) 3.228 .
H(29) C(55) 3.370 3_656
H(29) C(75) 2.618 .
H(29) C(76) 2.699 .
H(29) C(102) 3.482 4_564
H(29) C(104) 3.372 4_564
H(29) H(28) 2.301 .
H(29) H(55) 3.306 3_656
H(29) H(76) 2.379 .
H(29) H(104) 2.996 4_564
H(29) H(10C) 2.653 4_564
H(29) H(10E) 3.508 3_556
H(29) H(10F) 3.146 3_556
H(34) N(1) 2.650 .
H(34) C(1) 2.960 .
H(34) C(2) 2.928 .
H(34) C(3) 2.670 .
H(34) C(32) 3.462 .
H(34) C(33) 2.034 .
H(34) C(34) 0.950 .
H(34) C(35) 2.024 .
H(34) C(36) 3.248 .
H(34) C(38) 3.260 .
H(34) C(49) 3.310 3_556
H(34) C(50) 3.311 3_556
H(34) H(35) 2.323 .
H(34) H(42) 3.343 3_556
H(34) H(49) 2.701 3_556
H(34) H(50) 2.695 3_556
H(34) H(1) 2.351 .
H(34) H(92) 2.794 1_455
H(35) C(33) 3.265 .
H(35) C(34) 2.029 .
H(35) C(35) 0.950 .
H(35) C(36) 2.034 .
H(35) C(37) 3.246 .
H(35) C(114) 2.900 3_556
H(35) C(115) 3.076 3_556
H(35) H(34) 2.323 .
H(35) H(36) 2.335 .
H(35) H(50) 2.878 3_556
H(35) H(114) 2.372 3_556
H(35) H(115) 2.716 3_556
H(36) C(34) 3.249 .
H(36) C(35) 2.033 .
H(36) C(36) 0.950 .
H(36) C(37) 2.021 .
H(36) C(38) 3.250 .
H(36) C(82) 3.540 2_456
H(36) C(83) 3.431 2_456
H(36) C(84) 3.251 2_456
H(36) C(85) 3.157 2_456
H(36) C(86) 3.220 2_456
H(36) C(87) 3.420 2_456
H(36) H(21) 2.930 4_564
H(36) H(35) 2.335 .
H(36) H(37) 2.318 .
H(36) H(64) 3.455 4_564
H(36) H(76) 3.561 .
H(36) H(77) 3.469 .
H(36) H(85) 3.573 2_456
H(36) H(114) 2.855 3_556
H(36) H(115) 3.426 3_556
H(37) C(33) 3.274 .
H(37) C(35) 3.246 .
H(37) C(36) 2.020 .
H(37) C(37) 0.950 .
H(37) C(38) 2.033 .
H(37) C(77) 3.569 .
H(37) C(82) 3.511 2_456
H(37) H(36) 2.318 .
H(37) H(38) 2.333 .
H(37) H(64) 3.441 4_564
H(37) H(65) 3.149 4_564
H(37) H(77) 3.423 .
H(37) H(79) 3.513 2_456
H(37) H(81C) 3.079 2_456
H(38) C(3) 2.660 .
H(38) C(4) 2.814 .
H(38) C(33) 2.049 .
H(38) C(34) 3.260 .
H(38) C(36) 3.248 .
H(38) C(37) 2.034 .
H(38) C(38) 0.950 .
H(38) H(37) 2.333 .
H(38) H(79) 3.312 2_456
H(38) H(4) 2.411 .
H(38) H(93) 3.597 1_455
H(38) H(94) 3.398 2_456
H(38) H(88A) 2.985 2_456
H(38) H(10B) 3.031 3_546
H(40) N(3) 2.692 .
H(40) C(6) 2.669 .
H(40) C(7) 2.886 .
H(40) C(8) 2.887 .
H(40) C(9) 3.543 .
H(40) C(39) 2.043 .
H(40) C(40) 0.950 .
H(40) C(41) 2.028 .
H(40) C(42) 3.249 .
H(40) C(44) 3.259 .
H(40) C(95) 3.262 1_455
H(40) C(111) 3.309 .
H(40) C(112) 3.585 .
H(40) H(41) 2.328 .
H(40) H(111) 3.296 .
H(40) H(95A) 2.696 1_455
H(40) H(95B) 3.341 1_455
H(40) H(95C) 3.243 1_455
H(41) C(39) 3.271 .
H(41) C(40) 2.031 .
H(41) C(41) 0.950 .
H(41) C(42) 2.030 .
H(41) C(43) 3.255 .
H(41) C(109) 3.203 .
H(41) C(110) 2.715 .
H(41) C(111) 3.176 .
H(41) C(114) 3.414 .
H(41) C(115) 2.847 .
H(41) H(40) 2.328 .
H(41) H(42) 2.329 .
H(41) H(115) 3.112 .
H(41) H(95C) 3.485 1_455
H(41) H(10F) 2.776 .
H(42) N(1) 3.536 3_546
H(42) N(8) 3.103 3_546
H(42) C(25) 3.100 3_546
H(42) C(26) 3.061 3_546
H(42) C(31) 2.995 3_546
H(42) C(32) 2.978 3_546
H(42) C(40) 3.251 .
H(42) C(41) 2.029 .
H(42) C(42) 0.950 .
H(42) C(43) 2.034 .
H(42) C(44) 3.255 .
H(42) C(49) 3.572 .
H(42) H(34) 3.343 3_546
H(42) H(41) 2.329 .
H(42) H(43) 2.337 .
H(42) H(49) 3.418 .
H(43) Cl(1) 2.825 3_546
H(43) N(7) 3.250 3_546
H(43) N(8) 3.285 3_546
H(43) C(24) 3.441 3_546
H(43) C(25) 3.289 3_546
H(43) C(39) 3.270 .
H(43) C(41) 3.255 .
H(43) C(42) 2.036 .
H(43) C(43) 0.950 .
H(43) C(44) 2.034 .
H(43) C(48) 3.227 .
H(43) C(49) 3.367 .
H(43) C(106) 3.450 3_546
H(43) H(42) 2.337 .
H(43) H(44) 2.330 .
H(43) H(48) 3.099 .
H(43) H(49) 3.339 .
H(43) H(68) 2.825 3_546
H(43) H(106) 3.247 3_546
H(44) C(5) 2.793 .
H(44) C(6) 2.649 .
H(44) C(39) 2.037 .
H(44) C(40) 3.259 .
H(44) C(42) 3.253 .
H(44) C(43) 2.030 .
H(44) C(44) 0.950 .
H(44) C(47) 3.536 .
H(44) C(68) 3.525 3_546
H(44) C(103) 3.248 3_546
H(44) C(104) 3.097 3_546
H(44) C(105) 2.931 3_546
H(44) C(106) 2.921 3_546
H(44) C(107) 3.052 3_546
H(44) C(108) 3.207 3_546
H(44) H(43) 2.330 .
H(44) H(47) 3.464 .
H(44) H(48) 3.598 .
H(44) H(67) 3.440 3_546
H(44) H(68) 2.871 3_546
H(44) H(5) 2.365 .
H(44) H(105) 3.388 3_546
H(44) H(106) 3.384 3_546
H(44) H(107) 3.569 3_546
H(46) N(3) 2.647 .
H(46) C(8) 3.515 .
H(46) C(9) 2.992 .
H(46) C(10) 2.964 .
H(46) C(11) 2.682 .
H(46) C(45) 2.042 .
H(46) C(46) 0.950 .
H(46) C(47) 2.031 .
H(46) C(48) 3.254 .
H(46) C(50) 3.257 .
H(46) C(71) 3.233 3_646
H(46) C(72) 3.105 3_646
H(46) C(81) 3.495 .
H(46) H(47) 2.330 .
H(46) H(71) 2.783 3_646
H(46) H(72) 2.519 3_646
H(46) H(87) 3.233 .
H(46) H(81A) 2.793 .
H(46) H(81B) 3.446 .
H(47) C(45) 3.274 .
H(47) C(46) 2.034 .
H(47) C(47) 0.950 .
H(47) C(48) 2.032 .
H(47) C(49) 3.254 .
H(47) C(87) 3.367 .
H(47) C(98) 3.561 3_646
H(47) C(107) 2.914 3_546
H(47) C(108) 3.241 3_546
H(47) H(44) 3.464 .
H(47) H(46) 2.330 .
H(47) H(48) 2.333 .
H(47) H(87) 3.133 .
H(47) H(97) 3.508 3_646
H(47) H(98) 3.060 3_646
H(47) H(107) 2.443 3_546
H(47) H(108) 3.055 3_546
H(48) Cl(1) 3.125 3_546
H(48) C(43) 3.431 .
H(48) C(46) 3.256 .
H(48) C(47) 2.032 .
H(48) C(48) 0.950 .
H(48) C(49) 2.031 .
H(48) C(50) 3.253 .
H(48) C(97) 3.381 3_646
H(48) C(106) 3.291 3_546
H(48) C(107) 3.060 3_546
H(48) H(43) 3.099 .
H(48) H(44) 3.598 .
H(48) H(47) 2.333 .
H(48) H(49) 2.333 .
H(48) H(97) 2.750 3_646
H(48) H(106) 2.994 3_546
H(48) H(107) 2.532 3_546
H(49) Cl(1) 3.298 3_546
H(49) C(34) 3.570 3_546
H(49) C(42) 3.587 .
H(49) C(43) 3.544 .
H(49) C(45) 3.274 .
H(49) C(47) 3.255 .
H(49) C(48) 2.032 .
H(49) C(49) 0.950 .
H(49) C(50) 2.035 .
H(49) H(34) 2.701 3_546
H(49) H(42) 3.418 .
H(49) H(43) 3.339 .
H(49) H(48) 2.333 .
H(49) H(50) 2.329 .
H(49) H(91) 3.535 3_646
H(49) H(92) 2.915 3_646
H(50) C(11) 2.637 .
H(50) C(12) 2.781 .
H(50) C(34) 3.157 3_546
H(50) C(35) 3.250 3_546
H(50) C(45) 2.036 .
H(50) C(46) 3.256 .
H(50) C(48) 3.250 .
H(50) C(49) 2.029 .
H(50) C(50) 0.950 .
H(50) C(91) 3.525 3_646
H(50) C(92) 3.045 3_646
H(50) H(12) 2.369 .
H(50) H(34) 2.695 3_546
H(50) H(35) 2.878 3_546
H(50) H(49) 2.329 .
H(50) H(91) 3.505 3_646
H(50) H(92) 2.664 3_646
H(52) N(5) 2.556 .
H(52) C(14) 2.669 .
H(52) C(15) 2.838 .
H(52) C(16) 2.761 .
H(52) C(17) 3.347 .
H(52) C(51) 2.044 .
H(52) C(52) 0.950 .
H(52) C(53) 2.026 .
H(52) C(54) 3.250 .
H(52) C(56) 3.260 .
H(52) C(73) 3.094 3_646
H(52) C(74) 3.035 3_646
H(52) C(100) 3.115 .
H(52) C(101) 3.175 .
H(52) H(28) 3.428 3_646
H(52) H(53) 2.323 .
H(52) H(73) 2.828 3_646
H(52) H(74) 2.725 3_646
H(52) H(100) 3.032 .
H(52) H(101) 3.124 .
H(53) C(51) 3.274 .
H(53) C(52) 2.029 .
H(53) C(53) 0.950 .
H(53) C(54) 2.030 .
H(53) C(55) 3.252 .
H(53) C(96) 3.019 .
H(53) C(97) 3.065 .
H(53) C(98) 3.119 .
H(53) C(99) 3.128 .
H(53) C(100) 3.071 .
H(53) C(101) 3.005 .
H(53) C(109) 3.523 1_655
H(53) H(28) 3.589 3_646
H(53) H(52) 2.323 .
H(53) H(54) 2.330 .
H(53) H(74) 3.473 3_646
H(53) H(97) 3.594 .
H(53) H(101) 3.502 .
H(53) H(10D) 2.913 1_655
H(53) H(10E) 3.536 1_655
H(53) H(10F) 3.590 1_655
H(54) C(52) 3.253 .
H(54) C(53) 2.031 .
H(54) C(54) 0.950 .
H(54) C(55) 2.032 .
H(54) C(56) 3.257 .
H(54) C(58) 3.076 2_557
H(54) C(59) 3.095 2_557
H(54) C(109) 3.120 1_655
H(54) H(53) 2.330 .
H(54) H(55) 2.334 .
H(54) H(58) 3.071 2_557
H(54) H(59) 3.094 2_557
H(54) H(62) 3.416 .
H(54) H(10D) 3.053 1_655
H(54) H(10E) 2.489 1_655
H(54) H(10F) 3.369 1_655
H(55) C(51) 3.278 .
H(55) C(53) 3.253 .
H(55) C(54) 2.033 .
H(55) C(55) 0.950 .
H(55) C(56) 2.037 .
H(55) C(61) 3.392 .
H(55) C(103) 2.829 2_557
H(55) C(104) 2.831 2_557
H(55) C(105) 2.828 2_557
H(55) C(106) 2.810 2_557
H(55) C(107) 2.795 2_557
H(55) C(108) 2.808 2_557
H(55) H(28) 3.577 3_646
H(55) H(29) 3.306 3_646
H(55) H(54) 2.334 .
H(55) H(56) 2.332 .
H(55) H(61) 2.954 .
H(55) H(104) 3.406 2_557
H(55) H(105) 3.405 2_557
H(55) H(106) 3.371 2_557
H(55) H(107) 3.355 2_557
H(55) H(108) 3.378 2_557
H(55) H(10C) 3.591 2_557
H(56) C(13) 2.775 .
H(56) C(14) 2.663 .
H(56) C(51) 2.041 .
H(56) C(52) 3.260 .
H(56) C(54) 3.253 .
H(56) C(55) 2.032 .
H(56) C(56) 0.950 .
H(56) C(60) 3.579 .
H(56) C(84) 3.471 4_555
H(56) C(85) 3.319 4_555
H(56) C(103) 3.472 2_557
H(56) C(108) 3.167 2_557
H(56) H(13) 2.320 .
H(56) H(28) 3.444 3_646
H(56) H(55) 2.332 .
H(56) H(60) 3.575 .
H(56) H(84) 3.231 4_555
H(56) H(85) 2.939 4_555
H(56) H(108) 3.059 2_557
H(56) H(10A) 3.512 2_557
H(56) H(10C) 3.479 2_557
H(58) N(5) 2.846 .
H(58) C(17) 3.000 .
H(58) C(18) 2.914 .
H(58) C(19) 2.656 .
H(58) C(57) 2.038 .
H(58) C(58) 0.950 .
H(58) C(59) 2.027 .
H(58) C(60) 3.249 .
H(58) C(62) 3.255 .
H(58) C(112) 3.439 .
H(58) H(54) 3.071 2_457
H(58) H(59) 2.327 .
H(58) H(105) 3.436 .
H(58) H(106) 3.395 .
H(58) H(112) 2.953 .
H(58) H(113) 3.364 .
H(59) C(57) 3.262 .
H(59) C(58) 2.029 .
H(59) C(59) 0.950 .
H(59) C(60) 2.032 .
H(59) C(61) 3.250 .
H(59) C(112) 3.587 .
H(59) C(113) 3.095 .
H(59) H(54) 3.094 2_457
H(59) H(58) 2.327 .
H(59) H(60) 2.331 .
H(59) H(62) 3.216 2_457
H(59) H(85) 3.250 4_555
H(59) H(86) 3.202 4_555
H(59) H(113) 2.849 .
H(60) C(58) 3.250 .
H(60) C(59) 2.031 .
H(60) C(60) 0.950 .
H(60) C(61) 2.026 .
H(60) C(62) 3.249 .
H(60) C(85) 3.441 4_555
H(60) C(86) 3.216 4_555
H(60) C(97) 3.558 2_457
H(60) C(98) 3.359 2_457
H(60) C(107) 3.403 2_557
H(60) H(56) 3.575 .
H(60) H(59) 2.331 .
H(60) H(61) 2.328 .
H(60) H(85) 3.205 4_555
H(60) H(86) 2.803 4_555
H(60) H(97) 3.141 2_457
H(60) H(98) 2.745 2_457
H(60) H(107) 2.744 2_557
H(60) H(108) 3.568 2_557
H(61) C(54) 3.591 .
H(61) C(55) 3.114 .
H(61) C(57) 3.266 .
H(61) C(59) 3.252 .
H(61) C(60) 2.029 .
H(61) C(61) 0.950 .
H(61) C(62) 2.035 .
H(61) C(106) 3.247 2_557
H(61) C(107) 3.001 2_557
H(61) C(111) 3.137 2_557
H(61) H(55) 2.954 .
H(61) H(60) 2.328 .
H(61) H(62) 2.333 .
H(61) H(106) 3.125 2_557
H(61) H(107) 2.674 2_557
H(61) H(111) 2.855 2_557
H(62) C(19) 2.656 .
H(62) C(20) 2.871 .
H(62) C(53) 3.546 .
H(62) C(54) 3.321 .
H(62) C(57) 2.034 .
H(62) C(58) 3.255 .
H(62) C(60) 3.246 .
H(62) C(61) 2.031 .
H(62) C(62) 0.950 .
H(62) C(110) 3.392 2_557
H(62) C(111) 3.417 2_557
H(62) H(20) 2.496 .
H(62) H(54) 3.416 .
H(62) H(59) 3.216 2_557
H(62) H(61) 2.333 .
H(64) C(21) 2.730 .
H(64) C(22) 2.657 .
H(64) C(63) 2.035 .
H(64) C(64) 0.950 .
H(64) C(65) 2.040 .
H(64) C(66) 3.257 .
H(64) C(68) 3.251 .
H(64) C(72) 3.499 .
H(64) C(87) 3.067 3_656
H(64) H(21) 2.240 .
H(64) H(36) 3.455 4_565
H(64) H(37) 3.441 4_565
H(64) H(65) 2.343 .
H(64) H(72) 3.347 .
H(64) H(77) 3.045 4_565
H(64) H(87) 2.636 3_656
H(64) H(81A) 3.370 3_656
H(65) C(63) 3.275 .
H(65) C(64) 2.045 .
H(65) C(65) 0.950 .
H(65) C(66) 2.031 .
H(65) C(67) 3.249 .
H(65) C(73) 3.575 .
H(65) H(37) 3.149 4_565
H(65) H(64) 2.343 .
H(65) H(66) 2.333 .
H(65) H(72) 3.440 .
H(65) H(73) 3.266 .
H(65) H(77) 3.418 4_565
H(65) H(78) 3.434 4_565
H(65) H(81A) 3.472 3_656
H(65) H(81C) 3.374 3_656
H(65) H(88C) 3.080 3_656
H(66) C(64) 3.261 .
H(66) C(65) 2.030 .
H(66) C(66) 0.950 .
H(66) C(67) 2.029 .
H(66) C(68) 3.258 .
H(66) C(89) 3.503 3_656
H(66) C(90) 2.987 3_656
H(66) C(91) 2.945 3_656
H(66) C(92) 3.398 3_656
H(66) C(95) 3.498 3_656
H(66) C(101) 3.467 3_656
H(66) H(65) 2.333 .
H(66) H(67) 2.328 .
H(66) H(73) 3.381 .
H(66) H(78) 3.331 4_565
H(66) H(90) 3.213 3_656
H(66) H(91) 3.171 3_656
H(66) H(101) 2.714 3_656
H(66) H(95B) 2.812 3_656
H(66) H(95C) 3.495 3_656
H(67) C(5) 3.083 3_556
H(67) C(6) 3.343 3_556
H(67) C(39) 2.990 3_556
H(67) C(40) 3.348 3_556
H(67) C(44) 3.143 3_556
H(67) C(63) 3.267 .
H(67) C(65) 3.247 .
H(67) C(66) 2.027 .
H(67) C(67) 0.950 .
H(67) C(68) 2.036 .
H(67) C(95) 3.123 3_656
H(67) H(44) 3.440 3_556
H(67) H(66) 2.328 .
H(67) H(68) 2.334 .
H(67) H(5) 2.660 3_556
H(67) H(95B) 2.627 3_656
H(67) H(95C) 2.740 3_656
H(68) N(7) 2.623 .
H(68) C(22) 2.659 .
H(68) C(23) 2.870 .
H(68) C(24) 2.898 .
H(68) C(25) 3.570 .
H(68) C(43) 2.849 3_556
H(68) C(44) 2.883 3_556
H(68) C(63) 2.036 .
H(68) C(64) 3.252 .
H(68) C(66) 3.256 .
H(68) C(67) 2.036 .
H(68) C(68) 0.950 .
H(68) C(105) 3.485 .
H(68) H(43) 2.825 3_556
H(68) H(44) 2.871 3_556
H(68) H(67) 2.334 .
H(68) H(5) 3.311 3_556
H(68) H(105) 3.124 .
H(70) N(7) 2.762 .
H(70) C(24) 3.557 .
H(70) C(25) 2.960 .
H(70) C(26) 2.896 .
H(70) C(27) 2.641 .
H(70) C(69) 2.038 .
H(70) C(70) 0.950 .
H(70) C(71) 2.034 .
H(70) C(72) 3.261 .
H(70) C(74) 3.256 .
H(70) C(90) 3.238 .
H(70) H(71) 2.338 .
H(70) H(90) 2.639 .
H(70) H(100) 3.312 .
H(70) H(88B) 3.329 .
H(71) C(11) 3.470 3_656
H(71) C(45) 3.371 3_656
H(71) C(46) 2.995 3_656
H(71) C(69) 3.274 .
H(71) C(70) 2.040 .
H(71) C(71) 0.950 .
H(71) C(72) 2.044 .
H(71) C(73) 3.256 .
H(71) C(98) 3.576 .
H(71) C(99) 3.199 .
H(71) H(46) 2.783 3_656
H(71) H(70) 2.338 .
H(71) H(72) 2.348 .
H(71) H(87) 3.302 3_656
H(71) H(99) 3.038 .
H(72) Cl(2) 3.490 3_656
H(72) C(9) 3.388 3_656
H(72) C(10) 3.277 3_656
H(72) C(11) 3.579 3_656
H(72) C(46) 3.323 3_656
H(72) C(64) 3.474 .
H(72) C(65) 3.523 .
H(72) C(70) 3.263 .
H(72) C(71) 2.042 .
H(72) C(72) 0.950 .
H(72) C(73) 2.026 .
H(72) C(74) 3.261 .
H(72) C(81) 3.371 3_656
H(72) H(46) 2.519 3_656
H(72) H(64) 3.347 .
H(72) H(65) 3.440 .
H(72) H(71) 2.348 .
H(72) H(73) 2.322 .
H(72) H(87) 3.214 3_656
H(72) H(81A) 2.396 3_656
H(73) Cl(2) 2.810 3_656
H(73) C(65) 3.248 .
H(73) C(66) 3.302 .
H(73) C(69) 3.261 .
H(73) C(71) 3.255 .
H(73) C(72) 2.023 .
H(73) C(73) 0.950 .
H(73) C(74) 2.037 .
H(73) C(101) 3.313 3_656
H(73) H(52) 2.828 3_656
H(73) H(65) 3.266 .
H(73) H(66) 3.381 .
H(73) H(72) 2.322 .
H(73) H(74) 2.337 .
H(73) H(100) 3.546 3_656
H(73) H(101) 2.507 3_656
H(74) C(27) 2.658 .
H(74) C(28) 2.906 .
H(74) C(52) 2.974 3_656
H(74) C(53) 3.403 3_656
H(74) C(69) 2.036 .
H(74) C(70) 3.259 .
H(74) C(72) 3.259 .
H(74) C(73) 2.040 .
H(74) C(74) 0.950 .
H(74) C(95) 3.564 3_656
H(74) C(101) 3.327 3_656
H(74) H(28) 2.540 .
H(74) H(52) 2.725 3_656
H(74) H(53) 3.473 3_656
H(74) H(73) 2.337 .
H(74) H(101) 2.819 3_656
H(74) H(95C) 2.768 3_656
H(76) C(29) 2.818 .
H(76) C(30) 2.663 .
H(76) C(36) 3.589 .
H(76) C(75) 2.041 .
H(76) C(76) 0.950 .
H(76) C(77) 2.034 .
H(76) C(78) 3.255 .
H(76) C(80) 3.258 .
H(76) C(104) 3.598 4_564
H(76) H(21) 3.190 4_564
H(76) H(29) 2.379 .
H(76) H(36) 3.561 .
H(76) H(77) 2.330 .
H(76) H(104) 2.747 4_564
H(76) H(115) 2.825 3_556
H(77) C(21) 3.282 4_564
H(77) C(22) 3.581 4_564
H(77) C(36) 3.578 .
H(77) C(37) 3.559 .
H(77) C(63) 3.049 4_564
H(77) C(64) 2.786 4_564
H(77) C(65) 3.034 4_564
H(77) C(66) 3.489 4_564
H(77) C(68) 3.530 4_564
H(77) C(75) 3.273 .
H(77) C(76) 2.034 .
H(77) C(77) 0.950 .
H(77) C(78) 2.023 .
H(77) C(79) 3.243 .
H(77) H(21) 2.718 4_564
H(77) H(36) 3.469 .
H(77) H(37) 3.423 .
H(77) H(64) 3.045 4_564
H(77) H(65) 3.418 4_564
H(77) H(76) 2.330 .
H(77) H(78) 2.327 .
H(77) H(104) 2.873 4_564
H(78) C(65) 3.377 4_564
H(78) C(66) 3.332 4_564
H(78) C(76) 3.260 .
H(78) C(77) 2.030 .
H(78) C(78) 0.950 .
H(78) C(79) 2.038 .
H(78) C(80) 3.268 .
H(78) C(93) 2.956 2_456
H(78) C(94) 2.918 2_456
H(78) H(65) 3.434 4_564
H(78) H(66) 3.331 4_564
H(78) H(77) 2.327 .
H(78) H(79) 2.337 .
H(78) H(4) 2.992 2_556
H(78) H(93) 3.004 2_456
H(78) H(94) 2.950 2_456
H(79) C(38) 3.509 2_556
H(79) C(75) 3.269 .
H(79) C(77) 3.242 .
H(79) C(78) 2.032 .
H(79) C(79) 0.950 .
H(79) C(80) 2.033 .
H(79) C(83) 3.491 .
H(79) C(93) 3.238 2_456
H(79) C(94) 3.388 2_456
H(79) H(37) 3.513 2_556
H(79) H(38) 3.312 2_556
H(79) H(78) 2.337 .
H(79) H(80) 2.330 .
H(79) H(4) 3.276 2_556
H(79) H(83) 2.697 .
H(79) H(93) 2.661 2_456
H(79) H(94) 2.961 2_456
H(79) H(81C) 3.361 .
H(80) N(1) 2.715 .
H(80) C(1) 3.573 .
H(80) C(30) 2.667 .
H(80) C(31) 2.892 .
H(80) C(32) 2.934 .
H(80) C(75) 2.041 .
H(80) C(76) 3.259 .
H(80) C(78) 3.264 .
H(80) C(79) 2.034 .
H(80) C(80) 0.950 .
H(80) C(88) 3.037 .
H(80) H(79) 2.330 .
H(80) H(1) 2.437 .
H(80) H(81C) 3.018 .
H(80) H(88A) 2.860 .
H(80) H(88B) 3.059 .
H(80) H(88C) 2.684 .
H(1) N(1) 0.880 .
H(1) N(2) 3.148 .
H(1) N(8) 3.155 .
H(1) C(1) 1.903 .
H(1) C(2) 2.616 .
H(1) C(3) 2.908 .
H(1) C(30) 2.894 .
H(1) C(31) 2.600 .
H(1) C(32) 1.898 .
H(1) C(33) 2.618 .
H(1) C(34) 2.468 .
H(1) C(35) 3.353 .
H(1) C(38) 3.576 .
H(1) C(75) 2.639 .
H(1) C(76) 3.588 .
H(1) C(79) 3.469 .
H(1) C(80) 2.550 .
H(1) H(34) 2.351 .
H(1) H(80) 2.437 .
H(4) C(2) 3.235 .
H(4) C(3) 2.037 .
H(4) C(4) 0.950 .
H(4) C(5) 2.022 .
H(4) C(6) 3.285 .
H(4) C(33) 2.610 .
H(4) C(38) 2.711 .
H(4) C(78) 3.107 2_456
H(4) C(79) 3.272 2_456
H(4) C(93) 3.578 1_455
H(4) C(102) 3.302 3_546
H(4) H(38) 2.411 .
H(4) H(78) 2.992 2_456
H(4) H(79) 3.276 2_456
H(4) H(5) 2.301 .
H(4) H(92) 3.464 1_455
H(4) H(93) 3.153 1_455
H(4) H(10B) 2.330 3_546
H(5) C(3) 3.287 .
H(5) C(4) 2.023 .
H(5) C(5) 0.950 .
H(5) C(6) 2.039 .
H(5) C(7) 3.226 .
H(5) C(39) 2.629 .
H(5) C(44) 2.718 .
H(5) C(67) 2.954 3_546
H(5) C(68) 3.325 3_546
H(5) C(102) 3.498 3_546
H(5) C(103) 3.242 3_546
H(5) C(104) 3.151 3_546
H(5) H(44) 2.365 .
H(5) H(67) 2.660 3_546
H(5) H(68) 3.311 3_546
H(5) H(4) 2.301 .
H(5) H(104) 3.125 3_546
H(5) H(10B) 2.856 3_546
H(83) C(79) 3.529 .
H(83) C(81) 2.668 .
H(83) C(82) 2.019 .
H(83) C(83) 0.950 .
H(83) C(84) 2.028 .
H(83) C(85) 3.227 .
H(83) C(87) 3.226 .
H(83) C(93) 3.541 2_456
H(83) C(94) 3.293 2_456
H(83) H(79) 2.697 .
H(83) H(84) 2.323 .
H(83) H(93) 3.075 2_456
H(83) H(94) 2.563 2_456
H(83) H(108) 3.534 3_546
H(83) H(81A) 3.596 .
H(83) H(81B) 2.723 .
H(83) H(81C) 2.711 .
H(83) H(10A) 2.767 3_546
H(84) C(12) 3.537 4_554
H(84) C(13) 3.188 4_554
H(84) C(82) 3.264 .
H(84) C(83) 2.034 .
H(84) C(84) 0.950 .
H(84) C(85) 2.001 .
H(84) C(86) 3.232 .
H(84) C(93) 3.165 2_456
H(84) C(94) 3.032 2_456
H(84) H(12) 3.267 4_554
H(84) H(13) 2.633 4_554
H(84) H(56) 3.231 4_554
H(84) H(83) 2.323 .
H(84) H(85) 2.303 .
H(84) H(93) 3.044 2_456
H(84) H(94) 2.794 2_456
H(84) H(108) 3.408 3_546
H(84) H(10A) 2.934 3_546
H(85) C(13) 3.437 4_554
H(85) C(59) 3.587 4_554
H(85) C(60) 3.570 4_554
H(85) C(83) 3.239 .
H(85) C(84) 2.006 .
H(85) C(85) 0.950 .
H(85) C(86) 2.045 .
H(85) C(87) 3.265 .
H(85) C(113) 3.318 4_554
H(85) C(114) 3.140 4_554
H(85) H(13) 3.336 4_554
H(85) H(36) 3.573 2_556
H(85) H(56) 2.939 4_554
H(85) H(59) 3.250 4_554
H(85) H(60) 3.205 4_554
H(85) H(84) 2.303 .
H(85) H(86) 2.349 .
H(85) H(108) 3.532 3_546
H(85) H(113) 2.840 4_554
H(85) H(114) 2.483 4_554
H(86) C(60) 3.542 4_554
H(86) C(82) 3.267 .
H(86) C(84) 3.227 .
H(86) C(85) 2.042 .
H(86) C(86) 0.950 .
H(86) C(87) 2.035 .
H(86) C(98) 3.240 3_646
H(86) H(21) 3.446 3_646
H(86) H(59) 3.202 4_554
H(86) H(60) 2.803 4_554
H(86) H(85) 2.349 .
H(86) H(87) 2.330 .
H(86) H(98) 2.396 3_646
H(86) H(99) 3.430 3_646
H(86) H(114) 3.489 4_554
H(87) C(64) 3.498 3_646
H(87) C(81) 2.666 .
H(87) C(82) 2.031 .
H(87) C(83) 3.227 .
H(87) C(85) 3.262 .
H(87) C(86) 2.030 .
H(87) C(87) 0.950 .
H(87) H(46) 3.233 .
H(87) H(47) 3.133 .
H(87) H(64) 2.636 3_646
H(87) H(71) 3.302 3_646
H(87) H(72) 3.214 3_646
H(87) H(86) 2.330 .
H(87) H(98) 2.937 3_646
H(87) H(99) 3.512 3_646
H(87) H(81A) 2.341 .
H(87) H(81B) 3.327 .
H(87) H(81C) 3.327 .
H(90) Cl(2) 3.438 .
H(90) C(70) 3.503 .
H(90) C(88) 2.674 .
H(90) C(89) 2.022 .
H(90) C(90) 0.950 .
H(90) C(91) 2.025 .
H(90) C(92) 3.246 .
H(90) C(94) 3.235 .
H(90) C(100) 3.186 .
H(90) C(101) 3.126 .
H(90) H(66) 3.213 3_646
H(90) H(70) 2.639 .
H(90) H(91) 2.324 .
H(90) H(100) 3.042 .
H(90) H(101) 2.936 .
H(90) H(88B) 2.725 .
H(90) H(88C) 2.720 .
H(91) C(49) 3.401 3_656
H(91) C(50) 3.382 3_656
H(91) C(89) 3.262 .
H(91) C(90) 2.033 .
H(91) C(91) 0.950 .
H(91) C(92) 2.033 .
H(91) C(93) 3.243 .
H(91) C(95) 3.162 .
H(91) C(96) 2.850 .
H(91) C(97) 3.466 .
H(91) C(100) 3.473 .
H(91) C(101) 2.857 .
H(91) H(12) 3.263 3_656
H(91) H(49) 3.535 3_656
H(91) H(50) 3.505 3_656
H(91) H(66) 3.171 3_646
H(91) H(90) 2.324 .
H(91) H(92) 2.338 .
H(91) H(101) 3.003 .
H(91) H(95B) 2.593 .
H(92) C(3) 3.205 1_655
H(92) C(4) 3.357 1_655
H(92) C(33) 3.162 1_655
H(92) C(34) 2.934 1_655
H(92) C(49) 3.242 3_656
H(92) C(50) 3.113 3_656
H(92) C(90) 3.252 .
H(92) C(91) 2.034 .
H(92) C(92) 0.950 .
H(92) C(93) 2.028 .
H(92) C(94) 3.250 .
H(92) H(12) 3.284 3_656
H(92) H(34) 2.794 1_655
H(92) H(49) 2.915 3_656
H(92) H(50) 2.664 3_656
H(92) H(4) 3.464 1_655
H(92) H(91) 2.338 .
H(92) H(93) 2.328 .
H(92) H(95B) 3.441 .
H(93) C(33) 3.139 1_655
H(93) C(34) 3.271 1_655
H(93) C(35) 3.403 1_655
H(93) C(36) 3.405 1_655
H(93) C(37) 3.292 1_655
H(93) C(38) 3.153 1_655
H(93) C(78) 3.529 2_556
H(93) C(79) 3.365 2_556
H(93) C(83) 3.505 2_556
H(93) C(84) 3.483 2_556
H(93) C(89) 3.267 .
H(93) C(91) 3.243 .
H(93) C(92) 2.025 .
H(93) C(93) 0.950 .
H(93) C(94) 2.030 .
H(93) H(38) 3.597 1_655
H(93) H(78) 3.004 2_556
H(93) H(79) 2.661 2_556
H(93) H(4) 3.153 1_655
H(93) H(83) 3.075 2_556
H(93) H(84) 3.044 2_556
H(93) H(92) 2.328 .
H(93) H(94) 2.324 .
H(94) C(78) 3.480 2_556
H(94) C(79) 3.492 2_556
H(94) C(83) 3.258 2_556
H(94) C(84) 3.366 2_556
H(94) C(88) 2.661 .
H(94) C(89) 2.034 .
H(94) C(90) 3.234 .
H(94) C(92) 3.245 .
H(94) C(93) 2.026 .
H(94) C(94) 0.950 .
H(94) H(38) 3.398 2_556
H(94) H(78) 2.950 2_556
H(94) H(79) 2.961 2_556
H(94) H(83) 2.563 2_556
H(94) H(84) 2.794 2_556
H(94) H(93) 2.324 .
H(94) H(88A) 2.332 .
H(94) H(88B) 3.316 .
H(94) H(88C) 3.330 .
H(94) H(10A) 3.020 4_564
H(97) C(47) 3.574 3_656
H(97) C(48) 3.156 3_656
H(97) C(95) 2.661 .
H(97) C(96) 2.030 .
H(97) C(97) 0.950 .
H(97) C(98) 2.024 .
H(97) C(99) 3.236 .
H(97) C(101) 3.238 .
H(97) H(47) 3.508 3_656
H(97) H(48) 2.750 3_656
H(97) H(53) 3.594 .
H(97) H(60) 3.141 2_557
H(97) H(98) 2.319 .
H(97) H(107) 3.264 1_655
H(97) H(111) 2.862 1_655
H(97) H(95A) 2.334 .
H(97) H(95B) 3.311 .
H(97) H(95C) 3.333 .
H(97) H(10D) 2.907 1_655
H(98) C(47) 3.468 3_656
H(98) C(60) 3.545 2_557
H(98) C(86) 3.011 3_656
H(98) C(87) 3.291 3_656
H(98) C(96) 3.256 .
H(98) C(97) 2.025 .
H(98) C(98) 0.950 .
H(98) C(99) 2.015 .
H(98) C(100) 3.234 .
H(98) H(47) 3.060 3_656
H(98) H(60) 2.745 2_557
H(98) H(86) 2.396 3_656
H(98) H(87) 2.937 3_656
H(98) H(97) 2.319 .
H(98) H(99) 2.315 .
H(98) H(107) 3.574 1_655
H(99) C(18) 3.161 .
H(99) C(19) 3.544 .
H(99) C(20) 3.511 .
H(99) C(21) 3.263 .
H(99) C(22) 3.034 .
H(99) C(23) 2.908 .
H(99) C(24) 3.484 .
H(99) C(97) 3.241 .
H(99) C(98) 2.019 .
H(99) C(99) 0.950 .
H(99) C(100) 2.031 .
H(99) C(101) 3.241 .
H(99) H(71) 3.038 .
H(99) H(86) 3.430 3_656
H(99) H(87) 3.512 3_656
H(99) H(98) 2.315 .
H(99) H(100) 2.333 .
H(100) Cl(2) 3.090 .
H(100) N(5) 3.493 .
H(100) N(6) 2.908 .
H(100) N(7) 3.574 .
H(100) C(17) 3.051 .
H(100) C(18) 3.448 .
H(100) C(23) 3.446 .
H(100) C(24) 3.083 .
H(100) C(96) 3.262 .
H(100) C(98) 3.234 .
H(100) C(99) 2.030 .
H(100) C(100) 0.950 .
H(100) C(101) 2.025 .
H(100) H(52) 3.032 .
H(100) H(70) 3.312 .
H(100) H(73) 3.546 3_646
H(100) H(90) 3.042 .
H(100) H(99) 2.333 .
H(100) H(101) 2.317 .
H(101) C(66) 3.270 3_646
H(101) C(73) 3.193 3_646
H(101) C(74) 3.343 3_646
H(101) C(90) 3.404 .
H(101) C(91) 3.426 .
H(101) C(95) 2.670 .
H(101) C(96) 2.030 .
H(101) C(97) 3.236 .
H(101) C(99) 3.238 .
H(101) C(100) 2.018 .
H(101) C(101) 0.950 .
H(101) H(52) 3.124 .
H(101) H(53) 3.502 .
H(101) H(66) 2.714 3_646
H(101) H(73) 2.507 3_646
H(101) H(74) 2.819 3_646
H(101) H(90) 2.936 .
H(101) H(91) 3.003 .
H(101) H(100) 2.317 .
H(101) H(95A) 3.600 .
H(101) H(95B) 2.726 .
H(101) H(95C) 2.706 .
H(104) C(76) 2.829 4_565
H(104) C(77) 2.902 4_565
H(104) C(102) 2.653 .
H(104) C(103) 2.021 .
H(104) C(104) 0.950 .
H(104) C(105) 2.032 .
H(104) C(106) 3.252 .
H(104) C(108) 3.234 .
H(104) H(29) 2.996 4_565
H(104) H(55) 3.406 2_457
H(104) H(76) 2.747 4_565
H(104) H(77) 2.873 4_565
H(104) H(5) 3.125 3_556
H(104) H(105) 2.330 .
H(104) H(10A) 3.584 .
H(104) H(10B) 2.687 .
H(104) H(10C) 2.709 .
H(105) C(18) 2.945 .
H(105) C(19) 3.222 .
H(105) C(20) 3.379 .
H(105) C(21) 3.252 .
H(105) C(22) 2.944 .
H(105) C(23) 2.801 .
H(105) C(24) 3.565 .
H(105) C(68) 3.574 .
H(105) C(103) 3.258 .
H(105) C(104) 2.036 .
H(105) C(105) 0.950 .
H(105) C(106) 2.028 .
H(105) C(107) 3.239 .
H(105) H(44) 3.388 3_556
H(105) H(55) 3.405 2_457
H(105) H(58) 3.436 .
H(105) H(68) 3.124 .
H(105) H(104) 2.330 .
H(105) H(106) 2.336 .
H(106) Cl(1) 2.895 .
H(106) C(104) 3.260 .
H(106) C(105) 2.034 .
H(106) C(106) 0.950 .
H(106) C(107) 2.036 .
H(106) C(108) 3.254 .
H(106) H(43) 3.247 3_556
H(106) H(44) 3.384 3_556
H(106) H(48) 2.994 3_556
H(106) H(55) 3.371 2_457
H(106) H(58) 3.395 .
H(106) H(61) 3.125 2_457
H(106) H(105) 2.336 .
H(106) H(107) 2.334 .
H(106) H(112) 3.336 .
H(107) C(47) 3.073 3_556
H(107) C(48) 3.115 3_556
H(107) C(60) 3.353 2_457
H(107) C(61) 3.318 2_457
H(107) C(103) 3.253 .
H(107) C(105) 3.236 .
H(107) C(106) 2.027 .
H(107) C(107) 0.950 .
H(107) C(108) 2.019 .
H(107) H(44) 3.569 3_556
H(107) H(47) 2.443 3_556
H(107) H(48) 2.532 3_556
H(107) H(55) 3.355 2_457
H(107) H(60) 2.744 2_457
H(107) H(61) 2.674 2_457
H(107) H(97) 3.264 1_455
H(107) H(98) 3.574 1_455
H(107) H(106) 2.334 .
H(107) H(108) 2.313 .
H(108) C(82) 3.240 3_556
H(108) C(83) 3.058 3_556
H(108) C(84) 2.973 3_556
H(108) C(85) 3.066 3_556
H(108) C(86) 3.254 3_556
H(108) C(87) 3.321 3_556
H(108) C(102) 2.677 .
H(108) C(103) 2.032 .
H(108) C(104) 3.234 .
H(108) C(106) 3.249 .
H(108) C(107) 2.020 .
H(108) C(108) 0.950 .
H(108) H(47) 3.055 3_556
H(108) H(55) 3.378 2_457
H(108) H(56) 3.059 2_457
H(108) H(60) 3.568 2_457
H(108) H(83) 3.534 3_556
H(108) H(84) 3.408 3_556
H(108) H(85) 3.532 3_556
H(108) H(107) 2.313 .
H(108) H(10A) 2.356 .
H(108) H(10B) 3.346 .
H(108) H(10C) 3.329 .
H(111) C(61) 3.263 2_457
H(111) C(95) 3.520 1_455
H(111) C(109) 2.711 .
H(111) C(110) 2.048 .
H(111) C(111) 0.950 .
H(111) C(112) 2.023 .
H(111) C(113) 3.236 .
H(111) C(115) 3.244 .
H(111) H(40) 3.296 .
H(111) H(61) 2.855 2_457
H(111) H(97) 2.862 1_455
H(111) H(112) 2.327 .
H(111) H(95A) 2.631 1_455
H(111) H(10D) 2.396 .
H(111) H(10E) 3.367 .
H(111) H(10F) 3.374 .
H(112) Cl(1) 3.007 .
H(112) N(4) 3.072 .
H(112) N(5) 3.406 .
H(112) C(9) 3.391 .
H(112) C(16) 3.171 .
H(112) C(110) 3.288 .
H(112) C(111) 2.034 .
H(112) C(112) 0.950 .
H(112) C(113) 2.032 .
H(112) C(114) 3.245 .
H(112) H(58) 2.953 .
H(112) H(106) 3.336 .
H(112) H(111) 2.327 .
H(112) H(113) 2.332 .
H(113) N(5) 3.526 .
H(113) C(10) 3.072 .
H(113) C(11) 3.567 .
H(113) C(13) 3.508 .
H(113) C(14) 3.111 .
H(113) C(15) 2.780 .
H(113) C(16) 3.153 .
H(113) C(58) 3.540 .
H(113) C(59) 3.255 .
H(113) C(111) 3.239 .
H(113) C(112) 2.026 .
H(113) C(113) 0.950 .
H(113) C(114) 2.020 .
H(113) C(115) 3.234 .
H(113) H(58) 3.364 .
H(113) H(59) 2.849 .
H(113) H(85) 2.840 4_555
H(113) H(112) 2.332 .
H(113) H(114) 2.317 .
H(114) C(35) 3.092 3_546
H(114) C(36) 3.327 3_546
H(114) C(85) 2.935 4_555
H(114) C(86) 3.501 4_555
H(114) C(110) 3.255 .
H(114) C(112) 3.242 .
H(114) C(113) 2.020 .
H(114) C(114) 0.950 .
H(114) C(115) 2.020 .
H(114) H(20) 3.398 2_457
H(114) H(35) 2.372 3_546
H(114) H(36) 2.855 3_546
H(114) H(85) 2.483 4_555
H(114) H(86) 3.488 4_555
H(114) H(113) 2.317 .
H(114) H(115) 2.308 .
H(115) C(20) 3.329 2_457
H(115) C(35) 3.401 3_546
H(115) C(109) 2.653 .
H(115) C(110) 2.025 .
H(115) C(111) 3.247 .
H(115) C(113) 3.231 .
H(115) C(114) 2.014 .
H(115) C(115) 0.950 .
H(115) H(20) 2.507 2_457
H(115) H(21) 3.524 2_457
H(115) H(35) 2.716 3_546
H(115) H(36) 3.426 3_546
H(115) H(41) 3.112 .
H(115) H(76) 2.825 3_546
H(115) H(114) 2.308 .
H(115) H(10D) 3.585 .
H(115) H(10E) 2.709 .
H(115) H(10F) 2.684 .
H(81A) C(72) 3.308 3_646
H(81A) C(81) 0.980 .
H(81A) C(82) 2.052 .
H(81A) C(83) 3.305 .
H(81A) C(87) 2.555 .
H(81A) H(46) 2.793 .
H(81A) H(64) 3.370 3_646
H(81A) H(65) 3.472 3_646
H(81A) H(72) 2.396 3_646
H(81A) H(83) 3.596 .
H(81A) H(87) 2.341 .
H(81A) H(81B) 1.600 .
H(81A) H(81C) 1.600 .
H(81B) N(2) 3.233 .
H(81B) N(3) 3.597 .
H(81B) C(1) 3.167 .
H(81B) C(2) 3.060 .
H(81B) C(7) 3.020 .
H(81B) C(8) 3.070 .
H(81B) C(81) 0.980 .
H(81B) C(82) 2.052 .
H(81B) C(83) 2.770 .
H(81B) C(87) 3.135 .
H(81B) H(46) 3.446 .
H(81B) H(83) 2.723 .
H(81B) H(87) 3.327 .
H(81B) H(81A) 1.600 .
H(81B) H(81C) 1.600 .
H(81C) C(81) 0.980 .
H(81C) C(82) 2.052 .
H(81C) C(83) 2.768 .
H(81C) C(87) 3.137 .
H(81C) H(37) 3.079 2_556
H(81C) H(65) 3.374 3_646
H(81C) H(79) 3.361 .
H(81C) H(80) 3.018 .
H(81C) H(83) 2.711 .
H(81C) H(87) 3.327 .
H(81C) H(81A) 1.600 .
H(81C) H(81B) 1.600 .
H(81C) H(88C) 3.507 .
H(88A) C(80) 3.235 .
H(88A) C(88) 0.980 .
H(88A) C(89) 2.052 .
H(88A) C(90) 3.307 .
H(88A) C(94) 2.549 .
H(88A) C(102) 3.220 4_564
H(88A) H(38) 2.985 2_556
H(88A) H(80) 2.860 .
H(88A) H(94) 2.332 .
H(88A) H(88B) 1.600 .
H(88A) H(88C) 1.600 .
H(88A) H(10A) 3.166 4_564
H(88A) H(10B) 3.212 4_564
H(88A) H(10C) 2.758 4_564
H(88B) C(26) 3.027 .
H(88B) C(27) 3.215 .
H(88B) C(28) 3.347 .
H(88B) C(29) 3.242 .
H(88B) C(30) 3.005 .
H(88B) C(31) 2.918 .
H(88B) C(80) 3.549 .
H(88B) C(88) 0.980 .
H(88B) C(89) 2.052 .
H(88B) C(90) 2.773 .
H(88B) C(94) 3.132 .
H(88B) H(70) 3.329 .
H(88B) H(80) 3.059 .
H(88B) H(90) 2.725 .
H(88B) H(94) 3.316 .
H(88B) H(88A) 1.600 .
H(88B) H(88C) 1.600 .
H(88B) H(10C) 3.261 4_564
H(88C) Cl(2) 3.244 .
H(88C) C(80) 3.447 .
H(88C) C(88) 0.980 .
H(88C) C(89) 2.052 .
H(88C) C(90) 2.772 .
H(88C) C(94) 3.138 .
H(88C) H(65) 3.080 3_646
H(88C) H(80) 2.684 .
H(88C) H(90) 2.720 .
H(88C) H(94) 3.330 .
H(88C) H(81C) 3.507 .
H(88C) H(88A) 1.600 .
H(88C) H(88B) 1.600 .
H(95A) C(40) 3.241 1_655
H(95A) C(95) 0.980 .
H(95A) C(96) 2.046 .
H(95A) C(97) 2.547 .
H(95A) C(101) 3.306 .
H(95A) C(109) 3.529 1_655
H(95A) C(111) 3.279 1_655
H(95A) H(40) 2.696 1_655
H(95A) H(97) 2.334 .
H(95A) H(101) 3.600 .
H(95A) H(111) 2.631 1_655
H(95A) H(95B) 1.600 .
H(95A) H(95C) 1.600 .
H(95A) H(10D) 2.864 1_655
H(95B) C(66) 3.373 3_646
H(95B) C(67) 3.289 3_646
H(95B) C(91) 3.145 .
H(95B) C(95) 0.980 .
H(95B) C(96) 2.047 .
H(95B) C(97) 3.117 .
H(95B) C(101) 2.764 .
H(95B) H(40) 3.341 1_655
H(95B) H(66) 2.812 3_646
H(95B) H(67) 2.627 3_646
H(95B) H(91) 2.593 .
H(95B) H(92) 3.441 .
H(95B) H(97) 3.311 .
H(95B) H(101) 2.726 .
H(95B) H(95A) 1.600 .
H(95B) H(95C) 1.600 .
H(95C) C(40) 3.343 1_655
H(95C) C(41) 3.491 1_655
H(95C) C(67) 3.386 3_646
H(95C) C(74) 3.586 3_646
H(95C) C(95) 0.980 .
H(95C) C(96) 2.046 .
H(95C) C(97) 3.140 .
H(95C) C(101) 2.766 .
H(95C) C(109) 3.498 1_655
H(95C) H(40) 3.243 1_655
H(95C) H(41) 3.485 1_655
H(95C) H(66) 3.495 3_646
H(95C) H(67) 2.740 3_646
H(95C) H(74) 2.768 3_646
H(95C) H(97) 3.333 .
H(95C) H(101) 2.706 .
H(95C) H(95A) 1.600 .
H(95C) H(95B) 1.600 .
H(95C) H(10D) 2.980 1_655
H(95C) H(10F) 3.197 1_655
H(10A) C(83) 2.950 3_556
H(10A) C(84) 3.045 3_556
H(10A) C(102) 0.980 .
H(10A) C(103) 2.056 .
H(10A) C(104) 3.298 .
H(10A) C(108) 2.565 .
H(10A) H(56) 3.512 2_457
H(10A) H(83) 2.767 3_556
H(10A) H(84) 2.934 3_556
H(10A) H(94) 3.020 4_565
H(10A) H(104) 3.584 .
H(10A) H(108) 2.356 .
H(10A) H(88A) 3.166 4_565
H(10A) H(10B) 1.600 .
H(10A) H(10C) 1.600 .
H(10B) C(4) 2.670 3_556
H(10B) C(5) 2.966 3_556
H(10B) C(102) 0.980 .
H(10B) C(103) 2.056 .
H(10B) C(104) 2.757 .
H(10B) C(108) 3.155 .
H(10B) H(38) 3.031 3_556
H(10B) H(4) 2.330 3_556
H(10B) H(5) 2.856 3_556
H(10B) H(104) 2.687 .
H(10B) H(108) 3.346 .
H(10B) H(88A) 3.212 4_565
H(10B) H(10A) 1.600 .
H(10B) H(10C) 1.600 .
H(10C) C(29) 3.001 4_565
H(10C) C(30) 3.455 4_565
H(10C) C(75) 3.355 4_565
H(10C) C(88) 3.437 4_565
H(10C) C(102) 0.980 .
H(10C) C(103) 2.056 .
H(10C) C(104) 2.753 .
H(10C) C(108) 3.129 .
H(10C) H(29) 2.653 4_565
H(10C) H(55) 3.591 2_457
H(10C) H(56) 3.479 2_457
H(10C) H(104) 2.709 .
H(10C) H(108) 3.329 .
H(10C) H(88A) 2.758 4_565
H(10C) H(88B) 3.261 4_565
H(10C) H(10A) 1.600 .
H(10C) H(10B) 1.600 .
H(10D) C(53) 3.377 1_455
H(10D) C(54) 3.448 1_455
H(10D) C(61) 3.547 2_457
H(10D) C(95) 3.179 1_455
H(10D) C(96) 3.269 1_455
H(10D) C(97) 3.166 1_455
H(10D) C(109) 0.980 .
H(10D) C(110) 2.052 .
H(10D) C(111) 2.594 .
H(10D) C(115) 3.301 .
H(10D) H(53) 2.913 1_455
H(10D) H(54) 3.053 1_455
H(10D) H(97) 2.907 1_455
H(10D) H(111) 2.396 .
H(10D) H(115) 3.585 .
H(10D) H(95A) 2.864 1_455
H(10D) H(95C) 2.980 1_455
H(10D) H(10E) 1.600 .
H(10D) H(10F) 1.600 .
H(10E) C(20) 3.555 2_457
H(10E) C(54) 3.077 1_455
H(10E) C(57) 3.241 2_457
H(10E) C(58) 3.467 2_457
H(10E) C(61) 3.564 2_457
H(10E) C(62) 3.277 2_457
H(10E) C(109) 0.980 .
H(10E) C(110) 2.052 .
H(10E) C(111) 3.159 .
H(10E) C(115) 2.757 .
H(10E) H(20) 3.029 2_457
H(10E) H(29) 3.508 3_546
H(10E) H(53) 3.536 1_455
H(10E) H(54) 2.489 1_455
H(10E) H(111) 3.367 .
H(10E) H(115) 2.709 .
H(10E) H(10D) 1.600 .
H(10E) H(10F) 1.600 .
H(10F) C(28) 3.153 3_546
H(10F) C(29) 3.197 3_546
H(10F) C(41) 3.528 .
H(10F) C(54) 3.562 1_455
H(10F) C(109) 0.980 .
H(10F) C(110) 2.052 .
H(10F) C(111) 3.176 .
H(10F) C(115) 2.754 .
H(10F) H(28) 3.067 3_546
H(10F) H(29) 3.146 3_546
H(10F) H(41) 2.776 .
H(10F) H(53) 3.590 1_455
H(10F) H(54) 3.369 1_455
H(10F) H(111) 3.374 .
H(10F) H(115) 2.684 .
H(10F) H(95C) 3.197 1_455
H(10F) H(10D) 1.600 .
H(10F) H(10E) 1.600 .

loop_
_geom_torsion_atom_site_label_1
_geom_torsion_atom_site_label_2
_geom_torsion_atom_site_label_3
_geom_torsion_atom_site_label_4
_geom_torsion
Cl(1) Co(1) N(2) C(1) 85.39(15)
Cl(1) Co(1) N(2) C(8) -74.35(15)
Cl(1) Co(1) N(4) C(9) 93.33(16)
Cl(1) Co(1) N(4) C(16) -103.09(16)
Cl(1) Co(1) N(6) C(17) 82.31(16)
Cl(1) Co(1) N(6) C(24) -83.70(17)
Cl(1) Co(1) N(8) C(25) 100.56(16)
Cl(1) Co(1) N(8) C(32) -102.63(16)
Cl(2) Co(1) N(2) C(1) -94.75(15)
Cl(2) Co(1) N(2) C(8) 105.51(15)
Cl(2) Co(1) N(4) C(9) -85.82(16)
Cl(2) Co(1) N(4) C(16) 77.76(16)
Cl(2) Co(1) N(6) C(17) -97.55(16)
Cl(2) Co(1) N(6) C(24) 96.44(17)
Cl(2) Co(1) N(8) C(25) -80.29(16)
Cl(2) Co(1) N(8) C(32) 76.52(16)
N(2) Co(1) N(4) C(9) 6.34(17)
N(2) Co(1) N(4) C(16) 169.92(16)
N(4) Co(1) N(2) C(1) 176.70(16)
N(4) Co(1) N(2) C(8) 16.96(16)
N(2) Co(1) N(6) C(17) 84.5(9)
N(2) Co(1) N(6) C(24) -81.5(9)
N(6) Co(1) N(2) C(1) 83.2(9)
N(6) Co(1) N(2) C(8) -76.5(9)
N(2) Co(1) N(8) C(25) -172.40(16)
N(2) Co(1) N(8) C(32) -15.60(16)
N(8) Co(1) N(2) C(1) -8.32(16)
N(8) Co(1) N(2) C(8) -168.05(16)
N(4) Co(1) N(6) C(17) -8.97(17)
N(4) Co(1) N(6) C(24) -174.98(17)
N(6) Co(1) N(4) C(9) -178.25(17)
N(6) Co(1) N(4) C(16) -14.67(17)
N(4) Co(1) N(8) C(25) -78.6(8)
N(4) Co(1) N(8) C(32) 78.2(8)
N(8) Co(1) N(4) C(9) -87.5(8)
N(8) Co(1) N(4) C(16) 76.1(8)
N(6) Co(1) N(8) C(25) 12.20(17)
N(6) Co(1) N(8) C(32) 169.00(16)
N(8) Co(1) N(6) C(17) 176.05(17)
N(8) Co(1) N(6) C(24) 10.05(17)
C(1) N(1) C(32) N(8) -12.3(3)
C(1) N(1) C(32) C(31) 174.04(19)
C(32) N(1) C(1) N(2) -16.5(3)
C(32) N(1) C(1) C(2) 168.52(19)
Co(1) N(2) C(1) N(1) 25.6(2)
Co(1) N(2) C(1) C(2) -158.79(13)
Co(1) N(2) C(8) N(3) -30.0(2)
Co(1) N(2) C(8) C(7) 157.67(13)
C(1) N(2) C(8) N(3) 167.50(19)
C(1) N(2) C(8) C(7) -4.8(2)
C(8) N(2) C(1) N(1) -171.93(19)
C(8) N(2) C(1) C(2) 3.7(2)
C(8) N(3) C(9) N(4) 14.0(3)
C(8) N(3) C(9) C(10) -170.48(19)
C(9) N(3) C(8) N(2) 13.5(3)
C(9) N(3) C(8) C(7) -175.17(19)
Co(1) N(4) C(9) N(3) -22.6(3)
Co(1) N(4) C(9) C(10) 161.27(14)
Co(1) N(4) C(16) N(5) 29.6(2)
Co(1) N(4) C(16) C(15) -158.79(14)
C(9) N(4) C(16) N(5) -164.4(2)
C(9) N(4) C(16) C(15) 7.2(2)
C(16) N(4) C(9) N(3) 171.7(2)
C(16) N(4) C(9) C(10) -4.4(2)
C(16) N(5) C(17) N(6) -13.0(3)
C(16) N(5) C(17) C(18) 175.67(19)
C(17) N(5) C(16) N(4) -15.8(3)
C(17) N(5) C(16) C(15) 173.6(2)
Co(1) N(6) C(17) N(5) 24.3(3)
Co(1) N(6) C(17) C(18) -163.52(14)
Co(1) N(6) C(24) N(7) -22.6(3)
Co(1) N(6) C(24) C(23) 164.50(13)
C(17) N(6) C(24) N(7) 169.6(2)
C(17) N(6) C(24) C(23) -3.3(2)
C(24) N(6) C(17) N(5) -167.5(2)
C(24) N(6) C(17) C(18) 4.7(2)
C(24) N(7) C(25) N(8) 16.3(3)
C(24) N(7) C(25) C(26) -168.62(19)
C(25) N(7) C(24) N(6) 9.8(3)
C(25) N(7) C(24) C(23) -178.28(19)
Co(1) N(8) C(25) N(7) -27.4(2)
Co(1) N(8) C(25) C(26) 156.90(14)
Co(1) N(8) C(32) N(1) 28.7(2)
Co(1) N(8) C(32) C(31) -156.87(13)
C(25) N(8) C(32) N(1) -171.22(19)
C(25) N(8) C(32) C(31) 3.2(2)
C(32) N(8) C(25) N(7) 172.74(19)
C(32) N(8) C(25) C(26) -2.9(2)
N(1) C(1) C(2) C(3) -3.5(3)
N(1) C(1) C(2) C(7) 174.61(19)
N(2) C(1) C(2) C(3) -179.2(2)
N(2) C(1) C(2) C(7) -1.1(2)
C(1) C(2) C(3) C(4) 175.8(2)
C(1) C(2) C(3) C(33) -10.2(3)
C(1) C(2) C(7) C(6) 179.15(19)
C(1) C(2) C(7) C(8) -1.8(2)
C(3) C(2) C(7) C(6) -2.5(3)
C(3) C(2) C(7) C(8) 176.56(19)
C(7) C(2) C(3) C(4) -2.1(3)
C(7) C(2) C(3) C(33) 172.0(2)
C(2) C(3) C(4) C(5) 3.0(3)
C(2) C(3) C(33) C(34) -45.1(3)
C(2) C(3) C(33) C(38) 141.5(2)
C(4) C(3) C(33) C(34) 128.8(2)
C(4) C(3) C(33) C(38) -44.6(3)
C(33) C(3) C(4) C(5) -171.5(2)
C(3) C(4) C(5) C(6) 0.6(3)
C(4) C(5) C(6) C(7) -5.0(3)
C(4) C(5) C(6) C(39) 169.8(2)
C(5) C(6) C(7) C(2) 5.9(3)
C(5) C(6) C(7) C(8) -172.9(2)
C(5) C(6) C(39) C(40) -131.9(2)
C(5) C(6) C(39) C(44) 43.0(3)
C(7) C(6) C(39) C(40) 42.4(3)
C(7) C(6) C(39) C(44) -142.8(2)
C(39) C(6) C(7) C(2) -168.6(2)
C(39) C(6) C(7) C(8) 12.6(3)
C(2) C(7) C(8) N(2) 4.1(2)
C(2) C(7) C(8) N(3) -168.39(19)
C(6) C(7) C(8) N(2) -176.9(2)
C(6) C(7) C(8) N(3) 10.6(3)
N(3) C(9) C(10) C(11) 3.1(3)
N(3) C(9) C(10) C(15) -176.2(2)
N(4) C(9) C(10) C(11) 179.2(2)
N(4) C(9) C(10) C(15) -0.06(17)
C(9) C(10) C(11) C(12) -177.8(2)
C(9) C(10) C(11) C(45) 7.3(3)
C(9) C(10) C(15) C(14) -177.0(2)
C(9) C(10) C(15) C(16) 4.2(2)
C(11) C(10) C(15) C(14) 3.6(3)
C(11) C(10) C(15) C(16) -175.22(19)
C(15) C(10) C(11) C(12) 1.4(3)
C(15) C(10) C(11) C(45) -173.5(2)
C(10) C(11) C(12) C(13) -4.3(3)
C(10) C(11) C(45) C(46) 45.9(3)
C(10) C(11) C(45) C(50) -141.0(2)
C(12) C(11) C(45) C(46) -128.8(2)
C(12) C(11) C(45) C(50) 44.2(3)
C(45) C(11) C(12) C(13) 171.1(2)
C(11) C(12) C(13) C(14) 2.4(3)
C(12) C(13) C(14) C(15) 2.4(3)
C(12) C(13) C(14) C(51) -171.6(2)
C(13) C(14) C(15) C(10) -5.3(3)
C(13) C(14) C(15) C(16) 173.1(2)
C(13) C(14) C(51) C(52) 136.5(2)
C(13) C(14) C(51) C(56) -37.3(3)
C(15) C(14) C(51) C(52) -36.9(3)
C(15) C(14) C(51) C(56) 149.4(2)
C(51) C(14) C(15) C(10) 168.4(2)
C(51) C(14) C(15) C(16) -13.2(3)
C(10) C(15) C(16) N(4) -7.2(2)
C(10) C(15) C(16) N(5) 164.7(2)
C(14) C(15) C(16) N(4) 174.2(2)
C(14) C(15) C(16) N(5) -13.9(3)
N(5) C(17) C(18) C(19) -7.8(3)
N(5) C(17) C(18) C(23) 168.34(19)
N(6) C(17) C(18) C(19) 179.6(2)
N(6) C(17) C(18) C(23) -4.2(2)
C(17) C(18) C(19) C(20) 169.9(2)
C(17) C(18) C(19) C(57) -15.7(3)
C(17) C(18) C(23) C(22) -175.60(19)
C(17) C(18) C(23) C(24) 2.1(2)
C(19) C(18) C(23) C(22) 0.9(3)
C(19) C(18) C(23) C(24) 178.5(2)
C(23) C(18) C(19) C(20) -5.7(3)
C(23) C(18) C(19) C(57) 168.7(2)
C(18) C(19) C(20) C(21) 5.0(3)
C(18) C(19) C(57) C(58) -47.4(3)
C(18) C(19) C(57) C(62) 137.3(2)
C(20) C(19) C(57) C(58) 126.8(2)
C(20) C(19) C(57) C(62) -48.5(3)
C(57) C(19) C(20) C(21) -169.8(2)
C(19) C(20) C(21) C(22) 0.6(3)
C(20) C(21) C(22) C(23) -5.5(3)
C(20) C(21) C(22) C(63) 168.6(2)
C(21) C(22) C(23) C(18) 4.7(3)
C(21) C(22) C(23) C(24) -172.2(2)
C(21) C(22) C(63) C(64) 36.6(3)
C(21) C(22) C(63) C(68) -135.1(2)
C(23) C(22) C(63) C(64) -150.1(2)
C(23) C(22) C(63) C(68) 38.2(3)
C(63) C(22) C(23) C(18) -168.7(2)
C(63) C(22) C(23) C(24) 14.5(3)
C(18) C(23) C(24) N(6) 0.7(2)
C(18) C(23) C(24) N(7) -172.3(2)
C(22) C(23) C(24) N(6) 177.9(2)
C(22) C(23) C(24) N(7) 4.9(3)
N(7) C(25) C(26) C(27) 6.1(3)
N(7) C(25) C(26) C(31) -174.27(19)
N(8) C(25) C(26) C(27) -178.1(2)
N(8) C(25) C(26) C(31) 1.5(2)
C(25) C(26) C(27) C(28) -173.9(2)
C(25) C(26) C(27) C(69) 12.0(3)
C(25) C(26) C(31) C(30) 179.88(19)
C(25) C(26) C(31) C(32) 0.4(2)
C(27) C(26) C(31) C(30) -0.4(3)
C(27) C(26) C(31) C(32) -179.91(19)
C(31) C(26) C(27) C(28) 6.5(3)
C(31) C(26) C(27) C(69) -167.7(2)
C(26) C(27) C(28) C(29) -6.6(3)
C(26) C(27) C(69) C(70) 49.3(3)
C(26) C(27) C(69) C(74) -136.7(2)
C(28) C(27) C(69) C(70) -124.5(2)
C(28) C(27) C(69) C(74) 49.4(3)
C(69) C(27) C(28) C(29) 167.8(2)
C(27) C(28) C(29) C(30) 0.6(3)
C(28) C(29) C(30) C(31) 5.5(3)
C(28) C(29) C(30) C(75) -167.3(2)
C(29) C(30) C(31) C(26) -5.6(3)
C(29) C(30) C(31) C(32) 173.7(2)
C(29) C(30) C(75) C(76) -42.9(3)
C(29) C(30) C(75) C(80) 128.9(2)
C(31) C(30) C(75) C(76) 145.2(2)
C(31) C(30) C(75) C(80) -43.1(3)
C(75) C(30) C(31) C(26) 166.6(2)
C(75) C(30) C(31) C(32) -14.1(3)
C(26) C(31) C(32) N(1) 172.31(19)
C(26) C(31) C(32) N(8) -2.2(2)
C(30) C(31) C(32) N(1) -7.1(3)
C(30) C(31) C(32) N(8) 178.4(2)
C(3) C(33) C(34) C(35) -172.4(2)
C(3) C(33) C(38) C(37) 172.7(2)
C(34) C(33) C(38) C(37) -0.9(3)
C(38) C(33) C(34) C(35) 1.1(3)
C(33) C(34) C(35) C(36) -0.3(3)
C(34) C(35) C(36) C(37) -0.8(4)
C(35) C(36) C(37) C(38) 1.0(4)
C(36) C(37) C(38) C(33) -0.1(3)
C(6) C(39) C(40) C(41) 174.5(2)
C(6) C(39) C(44) C(43) -175.3(2)
C(40) C(39) C(44) C(43) -0.3(3)
C(44) C(39) C(40) C(41) -0.5(3)
C(39) C(40) C(41) C(42) 0.9(3)
C(40) C(41) C(42) C(43) -0.5(3)
C(41) C(42) C(43) C(44) -0.3(3)
C(42) C(43) C(44) C(39) 0.7(3)
C(11) C(45) C(46) C(47) 172.2(2)
C(11) C(45) C(50) C(49) -172.5(2)
C(46) C(45) C(50) C(49) 0.7(3)
C(50) C(45) C(46) C(47) -0.9(3)
C(45) C(46) C(47) C(48) 0.5(3)
C(46) C(47) C(48) C(49) 0.1(2)
C(47) C(48) C(49) C(50) -0.2(3)
C(48) C(49) C(50) C(45) -0.2(3)
C(14) C(51) C(52) C(53) -174.0(2)
C(14) C(51) C(56) C(55) 173.4(2)
C(52) C(51) C(56) C(55) -0.6(3)
C(56) C(51) C(52) C(53) -0.1(2)
C(51) C(52) C(53) C(54) 0.3(3)
C(52) C(53) C(54) C(55) 0.1(3)
C(53) C(54) C(55) C(56) -0.7(3)
C(54) C(55) C(56) C(51) 1.0(3)
C(19) C(57) C(58) C(59) -175.8(2)
C(19) C(57) C(62) C(61) 176.6(2)
C(58) C(57) C(62) C(61) 1.3(3)
C(62) C(57) C(58) C(59) -0.4(3)
C(57) C(58) C(59) C(60) -0.7(3)
C(58) C(59) C(60) C(61) 1.0(3)
C(59) C(60) C(61) C(62) -0.2(3)
C(60) C(61) C(62) C(57) -1.0(3)
C(22) C(63) C(64) C(65) -169.5(2)
C(22) C(63) C(68) C(67) 169.9(2)
C(64) C(63) C(68) C(67) -1.9(3)
C(68) C(63) C(64) C(65) 2.3(3)
C(63) C(64) C(65) C(66) -0.4(3)
C(64) C(65) C(66) C(67) -2.0(3)
C(65) C(66) C(67) C(68) 2.4(3)
C(66) C(67) C(68) C(63) -0.4(3)
C(27) C(69) C(70) C(71) 174.1(2)
C(27) C(69) C(74) C(73) -173.7(2)
C(70) C(69) C(74) C(73) 0.3(3)
C(74) C(69) C(70) C(71) 0.1(2)
C(69) C(70) C(71) C(72) -0.5(3)
C(70) C(71) C(72) C(73) 0.5(3)
C(71) C(72) C(73) C(74) -0.1(2)
C(72) C(73) C(74) C(69) -0.3(3)
C(30) C(75) C(76) C(77) 170.9(2)
C(30) C(75) C(80) C(79) -170.6(2)
C(76) C(75) C(80) C(79) 1.3(3)
C(80) C(75) C(76) C(77) -1.1(3)
C(75) C(76) C(77) C(78) 0.0(3)
C(76) C(77) C(78) C(79) 0.8(3)
C(77) C(78) C(79) C(80) -0.5(3)
C(78) C(79) C(80) C(75) -0.6(3)
C(81) C(82) C(83) C(84) -178.8(3)
C(81) C(82) C(87) C(86) 179.6(3)
C(83) C(82) C(87) C(86) -0.3(4)
C(87) C(82) C(83) C(84) 1.1(4)
C(82) C(83) C(84) C(85) -0.4(4)
C(83) C(84) C(85) C(86) -1.2(5)
C(84) C(85) C(86) C(87) 1.9(5)
C(85) C(86) C(87) C(82) -1.2(5)
C(88) C(89) C(90) C(91) -179.5(2)
C(88) C(89) C(94) C(93) -179.3(2)
C(90) C(89) C(94) C(93) 1.1(4)
C(94) C(89) C(90) C(91) 0.1(3)
C(89) C(90) C(91) C(92) -1.6(3)
C(90) C(91) C(92) C(93) 2.0(3)
C(91) C(92) C(93) C(94) -0.8(3)
C(92) C(93) C(94) C(89) -0.8(4)
C(95) C(96) C(97) C(98) 177.7(2)
C(95) C(96) C(101) C(100) -177.3(2)
C(97) C(96) C(101) C(100) 0.4(4)
C(101) C(96) C(97) C(98) -0.0(3)
C(96) C(97) C(98) C(99) -0.3(4)
C(97) C(98) C(99) C(100) 0.3(4)
C(98) C(99) C(100) C(101) 0.1(3)
C(99) C(100) C(101) C(96) -0.4(4)
C(102) C(103) C(104) C(105) 176.7(2)
C(102) C(103) C(108) C(107) -176.3(2)
C(104) C(103) C(108) C(107) 0.9(3)
C(108) C(103) C(104) C(105) -0.6(3)
C(103) C(104) C(105) C(106) -0.3(4)
C(104) C(105) C(106) C(107) 0.8(4)
C(105) C(106) C(107) C(108) -0.4(3)
C(106) C(107) C(108) C(103) -0.5(3)
C(109) C(110) C(111) C(112) 177.3(2)
C(109) C(110) C(115) C(114) -177.5(2)
C(111) C(110) C(115) C(114) 1.2(4)
C(115) C(110) C(111) C(112) -1.4(4)
C(110) C(111) C(112) C(113) 0.2(4)
C(111) C(112) C(113) C(114) 1.2(4)
C(112) C(113) C(114) C(115) -1.4(4)
C(113) C(114) C(115) C(110) 0.2(3)
